data_7249510
loop_
_publ_author_name
'Wang, Xue-Ting'
'Lv, Fang-Wen'
'Qin, Hang'
'Dai, Xin-Tong'
'Jin, Shan'
'Zheng, Xiu-Ying'

_publ_section_title
;
 Amplified circularly polarized luminescence of chiral lanthanide-based
 chains through helical assembly
;
_journal_issue 47
_journal_name_full CrystEngComm
_journal_page_first 6676
_journal_page_last 6682
_journal_paper_doi 10.1039/D4CE00957F
_journal_volume 26
_journal_year 2024
_chemical_absolute_configuration ad
_chemical_formula_moiety '0.5(C138 H126 N8 O32 Tb4), Cl O4, 0.5(H2 O)'
_chemical_formula_sum 'C69 H64 Cl N4 O20.5 Tb2'
_chemical_formula_weight 1630.53
_space_group_crystal_system monoclinic
_space_group_IT_number 4
_space_group_name_Hall 'P 2yb'
_space_group_name_H-M_alt 'P 1 21 1'
_atom_sites_solution_hydrogens mixed
_audit_creation_date 2024-07-19
_audit_creation_method
;
Olex2 1.2
(compiled 2018.05.29 svn.r3508 for OlexSys, GUI svn.r5506)
;
_audit_update_record
;
2024-08-27 deposited with the CCDC.	2024-10-28 downloaded from the CCDC.
;
_cell_angle_alpha 90
_cell_angle_beta 99.823(3)
_cell_angle_gamma 90
_cell_formula_units_Z 4
_cell_length_a 13.7334(5)
_cell_length_b 28.0916(7)
_cell_length_c 17.3794(6)
_cell_measurement_reflns_used 29921
_cell_measurement_temperature 120
_cell_measurement_theta_max 69.52
_cell_measurement_theta_min 3.62
_cell_volume 6606.6(4)
_computing_cell_refinement
;
X-Area Recipe 1.37.0.0 (STOE, 2021)
;
_computing_data_collection
;
X-Area Pilatus3_SV 1.31.186.0 (STOE, 2022)
;
_computing_data_reduction
;
X-Area Integrate 2.5.3.0 (STOE, 2021)
X-Area LANA 2.7.5.0 (STOE, 2022)
;
_computing_molecular_graphics 'Olex2 (Dolomanov et al., 2009)'
_computing_publication_material 'Olex2 (Dolomanov et al., 2009)'
_computing_structure_refinement 'XL (Sheldrick, 2008)'
_computing_structure_solution 'SHELXT 2014/5 (Sheldrick, 2014)'
_diffrn_ambient_temperature 120
_diffrn_detector_area_resol_mean 5.81
_diffrn_detector_type 'DECTRIS PILATUS 300K'
_diffrn_measured_fraction_theta_full 0.991
_diffrn_measured_fraction_theta_max 0.978
_diffrn_measurement_details
;
 2091 frames, detector distance = 40 mm
;
_diffrn_measurement_device 'Eulerian 4-circle diffractometer'
_diffrn_measurement_device_type 'STOE STADIVARI'
_diffrn_measurement_method 'rotation method, \w scans'
_diffrn_radiation_type CuK\a
_diffrn_radiation_wavelength 1.54186
_diffrn_reflns_av_R_equivalents 0.0943
_diffrn_reflns_av_unetI/netI 0.1117
_diffrn_reflns_Laue_measured_fraction_full 0.991
_diffrn_reflns_Laue_measured_fraction_max 0.978
_diffrn_reflns_limit_h_max 16
_diffrn_reflns_limit_h_min -16
_diffrn_reflns_limit_k_max 23
_diffrn_reflns_limit_k_min -34
_diffrn_reflns_limit_l_max 18
_diffrn_reflns_limit_l_min -21
_diffrn_reflns_number 72197
_diffrn_reflns_point_group_measured_fraction_full 0.786
_diffrn_reflns_point_group_measured_fraction_max 0.770
_diffrn_reflns_theta_full 67.686
_diffrn_reflns_theta_max 69.621
_diffrn_reflns_theta_min 3.626
_exptl_absorpt_coefficient_mu 11.432
_exptl_absorpt_correction_T_max 1.0000
_exptl_absorpt_correction_T_min 1.0000
_exptl_absorpt_correction_type multi-scan
_exptl_absorpt_process_details
;
STOE LANA, absorption correction by scaling of reflection intensities.
J. Koziskova, F. Hahn, J. Richter, J. Kozisek, "Comparison of different
absorption corrections on the model structure of tetrakis(\m~2~-acetato)-
diaqua-di-copper(II)", Acta Chimica Slovaca, vol. 9, no. 2, 2016, pp. 136 - 140.
;
_exptl_crystal_colour colourless
_exptl_crystal_colour_primary colourless
_exptl_crystal_density_diffrn 1.639
_exptl_crystal_density_method 'not measured'
_exptl_crystal_description block
_exptl_crystal_F_000 3268
_exptl_crystal_size_max 0.04
_exptl_crystal_size_mid 0.02
_exptl_crystal_size_min 0.02
_refine_diff_density_max 1.417
_refine_diff_density_min -1.080
_refine_diff_density_rms 0.172
_refine_ls_abs_structure_details
;
 Classical Flack method preferred over Parsons because s.u. lower.
;
_refine_ls_abs_structure_Flack -0.021(8)
_refine_ls_extinction_method none
_refine_ls_goodness_of_fit_ref 1.014
_refine_ls_hydrogen_treatment constr
_refine_ls_matrix_type full
_refine_ls_number_parameters 1747
_refine_ls_number_reflns 19131
_refine_ls_number_restraints 1285
_refine_ls_restrained_S_all 0.994
_refine_ls_R_factor_all 0.1152
_refine_ls_R_factor_gt 0.0815
_refine_ls_shift/su_max 0.004
_refine_ls_shift/su_mean 0.000
_refine_ls_structure_factor_coef Fsqd
_refine_ls_weighting_details 'w=1/[\s^2^(Fo^2^)+(0.1583P)^2^+7.3802P] where P=(Fo^2^+2Fc^2^)/3'
_refine_ls_weighting_scheme calc
_refine_ls_wR_factor_gt 0.1966
_refine_ls_wR_factor_ref 0.2268
_reflns_Friedel_coverage 0.540
_reflns_Friedel_fraction_full 0.572
_reflns_Friedel_fraction_max 0.552
_reflns_number_gt 14476
_reflns_number_total 19131
_reflns_threshold_expression 'I > 2\s(I)'
_cod_data_source_file d4ce00957f2.cif
_cod_data_source_block R-Tb-phen
_cod_depositor_comments 'Adding full bibliography for 7249504--7249511.cif.'
_cod_original_formula_sum 'C69 H64 Cl N4 O20.50 Tb2'
_cod_database_code 7249510
_shelx_shelxl_version_number 2014/7
_shelx_space_group_comment
;
The symmetry employed for this shelxl refinement is uniquely defined
by the following loop, which should always be used as a source of
symmetry information in preference to the above space-group names.
They are only intended as comments.
;
_shelx_estimated_absorpt_t_max 0.804
_shelx_estimated_absorpt_t_min 0.658
_olex2_refinement_description
;
1. Fixed Uiso
 At 1.2 times of:
  All C(H) groups
 At 1.5 times of:
  All C(H,H,H) groups, All O(H,H) groups
2. Restrained distances
 C31-C10 = C95-C125 = C31-C125 = C96-C95 = C96-C57 = C57-C10 = C123-C122 = C44-
 C38 = C91-C38 = C91-C122 = C98-C123 = C98-C44 = C8-C109 = C8-C58 = C58-C124 =
 C121-C109 = C138-C121 = C138-C124 = C77-C128 = C128-C101 = C126-C101 = C64-
 C133 = C77-C64 = C133-C126 = C97-C40 = C97-C113 = C67-C113 = C67-C15 = C59-
 C102 = C67-C102 = C59-C56 = C56-C22 = C22-C15 = C80-C14 = C80-C53 = C56-C53 =
 C79-C115 = C33-C115 = C33-C107 = C71-C107 = C83-C107 = C83-C66 = C66-C111 =
 C49-C111 = C71-C49 = C7-C118 = C137-C118 = C137-C131 = C92-C131 = C7-C18 = C92-
 C18 = C99-C130 = C135-C130 = C136-C135 = C136-C127 = C47-C127 = C99-C47 = C55-
 C114 = C120-C114 = C120-C103 = C85-C103 = C85-C65 = C65-C55 = C73-C37 = C37-
 C35 = C129-C119 = C35-C119 = C74-C129 = C74-C73 = C24-C16 = C24-C104 = C134-
 C104 = C112-C110 = C16-C110 = C134-C112 = C21-C20 = C50-C20 = C50-C45 = C45-
 C27 = C27-C25 = C25-C21 = C88-C86 = C86-C100 = C36-C100 = C42-C36 = C87-C36 =
 C87-C116 = C46-C116 = C78-C46 = C78-C42 = C89-C46 = C89-C61 = C61-C12 = C93-
 C117 = C60-C117 = C34-C26 = C34-C29 = C26-C2 = C32-C2 = C72-C2 = C90-C72 = C90-
 C70 = C82-C70 = C70-C108 = C94-C108 = C94-C54 = C82-C32
 1.38 with sigma of 0.0002
 C17-C10 = C28-C17 = C5-C4 = C8-C4 = C44-C13 = C76-C128 = C76-C19 = C68-C18 =
 C9-C68 = C47-C11 = C52-C11 = C55-C3 = C6-C3 = C62-C30 = C30-C16 = C41-C1 = C41-
 C27 = C48-C35 = C48-C23 = C51-C13
 1.5 with sigma of 0.0002
3. Uiso/Uaniso restraints and constraints
All non-hydrogen atoms have similar U: within 2A with sigma of 0.004 and sigma
for terminal atoms of 0.008
Uanis(O41) \\sim Ueq: with sigma of 0.01 and sigma for terminal atoms of 0.02
4. Others
 Fixed Y: O41(0.27158)
5.a Riding coordinates:
 O4(H4A,H4B), O17(H17A,H17B), O41(H41A,H41B)
5.b Ternary CH refined with riding coordinates:
 C3(H3), C4(H4), C11(H11), C13(H13), C17(H17), C30(H30), C41(H41), C48(H48),
 C68(H68), C76(H76)
5.c Aromatic/amide H refined with riding coordinates:
 C7(H7), C12(H12), C14(H14), C20(H20), C21(H21), C24(H24), C25(H25), C26(H26),
 C29(H29), C31(H31), C33(H33), C34(H34), C37(H37), C38(H38), C40(H40), C45(H45),
  C50(H50), C53(H53), C54(H54), C57(H57), C58(H58), C59(H59), C60(H60),
 C61(H61), C64(H64), C65(H65), C66(H66), C72(H72), C73(H73), C74(H74), C77(H77),
  C79(H79), C80(H80), C83(H83), C85(H85), C86(H86), C87(H87), C88(H88),
 C89(H89), C90(H90), C91(H91), C92(H92), C93(H93), C94(H94), C95(H95), C96(H96),
  C97(H97), C98(H98), C99(H99), C100(H100), C101(H101), C102(H102), C103(H103),
 C104(H104), C108(H108), C109(H109), C110(H110), C112(H112), C113(H113),
 C114(H114), C115(H115), C116(H116), C117(H117), C118(H118), C119(H119),
 C120(H120), C121(H121), C122(H122), C123(H123), C124(H124), C125(H125),
 C126(H126), C127(H127), C129(H129), C130(H130), C131(H131), C133(H133),
 C134(H134), C135(H135), C136(H136), C137(H137), C138(H138)
5.d Idealised Me refined as rotating group:
 C39(H39A,H39B,H39C), C43(H43A,H43B,H43C), C63(H63A,H63B,H63C), C69(H69A,H69B,
 H69C), C75(H75A,H75B,H75C), C81(H81A,H81B,H81C), C84(H84A,H84B,H84C),
 C105(H10A,H10B,H10C), C106(H10D,H10E,H10F), C132(H13A,H13B,H13C)
;
_olex2_submission_special_instructions 'No special instructions were received'

loop_
_space_group_symop_operation_xyz
'x, y, z'
'-x, y+1/2, -z'

loop_
_atom_site_label
_atom_site_type_symbol
_atom_site_fract_x
_atom_site_fract_y
_atom_site_fract_z
_atom_site_U_iso_or_equiv
_atom_site_adp_type
_atom_site_occupancy
_atom_site_site_symmetry_order
_atom_site_calc_flag
_atom_site_refinement_flags_posn
_atom_site_refinement_flags_adp
_atom_site_refinement_flags_occupancy
_atom_site_disorder_assembly
_atom_site_disorder_group
Tb1 Tb 0.39411(8) 0.45758(9) 1.08074(7) 0.0161(3) Uani 1 1 d . U . . .
Tb2 Tb 0.41254(8) 0.53722(9) 0.41029(6) 0.0149(3) Uani 1 1 d . U . . .
Tb3 Tb 0.61561(8) 0.41524(9) 0.95858(6) 0.0147(3) Uani 1 1 d . U . . .
Tb4 Tb 0.58149(8) 0.48642(9) 0.61886(7) 0.0162(3) Uani 1 1 d . U . . .
Cl1 Cl 0.0310(4) 0.7687(2) 0.5175(4) 0.0436(14) Uani 1 1 d . U . . .
Cl2 Cl 1.0602(5) 0.1834(3) 1.0978(6) 0.064(2) Uani 1 1 d . U . . .
O1 O 0.5631(9) 0.4516(5) 1.0883(7) 0.018(2) Uani 1 1 d . U . . .
O2 O 0.4205(9) 0.5316(5) 0.1535(7) 0.019(2) Uani 1 1 d . U . . .
O3 O 0.5646(10) 0.3535(5) 1.0329(7) 0.019(2) Uani 1 1 d . U . . .
O4 O 0.4279(10) 0.4370(5) 1.2176(8) 0.021(3) Uani 1 1 d . U . . .
H4A H 0.4677 0.4130 1.2250 0.032 Uiso 1 1 d R . . . .
H4B H 0.3748 0.4267 1.2326 0.032 Uiso 1 1 d R . . . .
O5 O 0.3751(10) 0.5103(5) 0.5244(8) 0.025(2) Uani 1 1 d . U . . .
O6 O 0.5701(10) 0.4141(5) 0.6949(7) 0.022(2) Uani 1 1 d . U . . .
O7 O 0.5733(9) 0.5370(5) 0.3788(8) 0.023(2) Uani 1 1 d . U . . .
O8 O 0.5758(10) 0.4966(5) 0.9407(8) 0.019(2) Uani 1 1 d . U . . .
O9 O 0.4147(10) 0.4867(5) 0.6449(8) 0.025(2) Uani 1 1 d . U . . .
O10 O 0.4479(10) 0.4552(5) 0.4047(7) 0.021(2) Uani 1 1 d . U . . .
O11 O 0.5141(10) 0.4299(5) 0.5242(8) 0.021(2) Uani 1 1 d . U . . .
O12 O 0.4847(10) 0.5955(5) 0.4964(8) 0.021(2) Uani 1 1 d . U . . .
O13 O 0.4314(10) 0.3756(5) 1.0841(8) 0.023(2) Uani 1 1 d . U . . .
O14 O 0.4416(10) 0.5133(5) 0.9925(8) 0.021(2) Uani 1 1 d . U . . .
O15 O 0.5760(11) 0.3407(5) 0.8607(8) 0.024(2) Uani 1 1 d . U . . .
O16 O 0.3878(10) 0.5203(5) 0.2750(7) 0.020(2) Uani 1 1 d . U . . .
O17 O 0.5971(10) 0.5092(4) 0.7526(8) 0.021(3) Uani 1 1 d . U . . .
H17A H 0.6581 0.5125 0.7720 0.032 Uiso 1 1 d R . . . .
H17B H 0.5725 0.5370 0.7555 0.032 Uiso 1 1 d R . . . .
O18 O 0.5356(11) 0.5751(5) 0.8492(8) 0.029(2) Uani 1 1 d . U . . .
O19 O 0.2266(11) 0.4450(5) 0.8038(9) 0.033(3) Uani 1 1 d . U . . .
O20 O 0.7671(10) 0.5048(5) 1.2023(8) 0.023(2) Uani 1 1 d . U . . .
O21 O 0.4288(10) 0.6067(5) 0.3161(8) 0.023(2) Uani 1 1 d . U . . .
O22 O 0.7185(9) 0.4407(5) 1.0777(8) 0.020(2) Uani 1 1 d . U . . .
O23 O 0.4489(10) 0.4138(5) 0.9259(9) 0.028(2) Uani 1 1 d . U . . .
O24 O 0.5511(10) 0.5698(5) 0.6150(8) 0.020(2) Uani 1 1 d . U . . .
O25 O 0.3976(11) 0.2904(5) 1.1296(9) 0.030(2) Uani 1 1 d . U . . .
O26 O 0.4435(11) 0.3698(5) 0.3458(9) 0.028(2) Uani 1 1 d . U . . .
O27 O 0.6374(11) 0.6516(5) 0.6572(8) 0.027(2) Uani 1 1 d . U . . .
O28 O 0.6174(10) 0.5128(5) 0.5012(8) 0.022(2) Uani 1 1 d . U . . .
N1 N 0.2407(13) 0.5115(7) 1.0519(11) 0.028(2) Uani 1 1 d . U . . .
O29 O 0.6072(11) 0.4262(5) 0.8232(8) 0.026(3) Uani 1 1 d . U . . .
N2 N 0.7768(12) 0.4534(6) 0.9257(9) 0.023(2) Uani 1 1 d . U . . .
C1 C 0.6546(12) 0.4527(5) 1.1181(4) 0.019(2) Uani 1 1 d D U . . .
N3 N 0.7251(13) 0.4291(7) 0.6126(10) 0.028(2) Uani 1 1 d . U . . .
C2 C 0.9453(4) 0.4408(2) 0.9035(7) 0.026(2) Uani 1 1 d D U . . .
O30 O 0.8076(10) 0.5060(6) 0.4853(9) 0.032(3) Uani 1 1 d . U . . .
O31 O 0.3041(10) 0.4322(5) 0.9595(9) 0.026(2) Uani 1 1 d . U . . .
C3 C 0.5783(6) 0.3471(2) 0.7801(7) 0.025(2) Uani 1 1 d D U . . .
H3 H 0.5146 0.3347 0.7503 0.030 Uiso 1 1 calc R . . . .
C4 C 0.7440(5) 0.5305(2) 0.4234(9) 0.028(2) Uani 1 1 d D U . . .
H4 H 0.7493 0.5139 0.3734 0.034 Uiso 1 1 calc R . . . .
N4 N 0.2644(12) 0.5916(6) 0.4139(10) 0.023(2) Uani 1 1 d . U . . .
N5 N 0.2321(13) 0.4218(7) 1.1092(11) 0.029(2) Uani 1 1 d . U . . .
C5 C 0.6393(5) 0.5257(7) 0.4364(9) 0.024(2) Uani 1 1 d D U . . .
C6 C 0.5828(16) 0.3994(2) 0.7633(10) 0.024(2) Uani 1 1 d D U . . .
O32 O 0.1795(11) 0.4821(6) 0.5327(8) 0.029(2) Uani 1 1 d . U . . .
N6 N 0.7687(12) 0.3622(6) 0.9798(10) 0.024(2) Uani 1 1 d . U . . .
C7 C 0.4015(7) 0.3413(5) 0.5456(3) 0.037(3) Uani 1 1 d D U . . .
H7 H 0.4619 0.3508 0.5770 0.044 Uiso 1 1 calc R . . . .
C8 C 0.7694(10) 0.5819(2) 0.4139(4) 0.033(2) Uani 1 1 d D U . . .
N7 N 0.7567(13) 0.5203(7) 0.6643(10) 0.028(2) Uani 1 1 d . U . . .
C9 C 0.4764(14) 0.4236(3) 0.4550(9) 0.021(2) Uani 1 1 d D U . . .
C10 C 0.3271(4) 0.6256(3) 0.1926(6) 0.026(2) Uani 1 1 d D U . . .
C11 C 0.3025(9) 0.4093(3) 0.8273(5) 0.034(2) Uani 1 1 d D U . . .
H11 H 0.3513 0.4106 0.7907 0.040 Uiso 1 1 calc R . . . .
C12 C 0.2429(7) 0.5536(4) 1.0178(12) 0.029(3) Uani 1 1 d D U . . .
H12 H 0.3038 0.5643 1.0051 0.035 Uiso 1 1 calc R . . . .
C13 C 0.5805(6) 0.6502(2) 0.5797(11) 0.024(2) Uani 1 1 d D U . . .
H13 H 0.6273 0.6558 0.5424 0.029 Uiso 1 1 calc R . . . .
C14 C 0.2262(6) 0.4541(6) 0.3426(10) 0.027(3) Uani 1 1 d D U . . .
H14 H 0.2818 0.4334 0.3500 0.033 Uiso 1 1 calc R . . . .
C15 C 0.1718(5) 0.5765(2) 0.3794(9) 0.024(2) Uani 1 1 d D U . . .
C16 C 0.5620(5) 0.2651(3) 1.1070(5) 0.032(2) Uani 1 1 d D U . . .
C17 C 0.4154(6) 0.5990(2) 0.2343(8) 0.023(2) Uani 1 1 d D U . . .
H17 H 0.4752 0.6112 0.2150 0.028 Uiso 1 1 calc R . . . .
C18 C 0.3872(5) 0.3483(4) 0.4659(3) 0.032(2) Uani 1 1 d D U . . .
C19 C 0.3516(5) 0.4987(7) 0.5879(10) 0.025(2) Uani 1 1 d D U . . .
C20 C 0.7851(6) 0.3669(4) 1.3723(5) 0.030(3) Uani 1 1 d D U . . .
H20 H 0.8090 0.3442 1.4115 0.035 Uiso 1 1 calc R . . . .
C21 C 0.7052(6) 0.3952(3) 1.3801(5) 0.029(3) Uani 1 1 d D U . . .
H21 H 0.6736 0.3923 1.4245 0.035 Uiso 1 1 calc R . . . .
C22 C 0.1583(5) 0.5299(2) 0.3546(8) 0.026(2) Uani 1 1 d D U . . .
N8 N 0.2417(12) 0.5003(6) 0.3636(10) 0.025(2) Uani 1 1 d . U . . .
C23 C 0.5096(15) 0.5243(3) 0.9559(9) 0.022(2) Uani 1 1 d D U . . .
C24 C 0.6315(5) 0.2801(4) 1.1693(5) 0.035(3) Uani 1 1 d D U . . .
H24 H 0.6204 0.3087 1.1957 0.042 Uiso 1 1 calc R . . . .
C25 C 0.6724(7) 0.4277(4) 1.3220(4) 0.026(3) Uani 1 1 d D U . . .
H25 H 0.6167 0.4468 1.3267 0.031 Uiso 1 1 calc R . . . .
C26 C 0.9485(6) 0.4873(2) 0.8780(8) 0.027(3) Uani 1 1 d D U . . .
H26 H 1.0051 0.4991 0.8596 0.032 Uiso 1 1 calc R . . . .
C27 C 0.7170(5) 0.4337(3) 1.2573(4) 0.024(2) Uani 1 1 d D U . . .
C28 C 0.4087(14) 0.5464(2) 0.2197(10) 0.019(2) Uani 1 1 d D U . . .
C29 C 0.7850(6) 0.4969(5) 0.9039(8) 0.024(3) Uani 1 1 d D U . . .
H29 H 0.7301 0.5173 0.9044 0.029 Uiso 1 1 calc R . . . .
C30 C 0.4703(5) 0.2938(2) 1.0810(10) 0.027(2) Uani 1 1 d D U . . .
H30 H 0.4392 0.2800 1.0296 0.032 Uiso 1 1 calc R . . . .
C31 C 0.2333(4) 0.6135(4) 0.2043(8) 0.029(3) Uani 1 1 d D U . . .
H31 H 0.2256 0.5865 0.2355 0.035 Uiso 1 1 calc R . . . .
C32 C 0.8613(5) 0.4238(3) 0.9279(7) 0.024(2) Uani 1 1 d D U . . .
O33 O 0.1351(12) 0.7609(7) 0.5359(13) 0.052(4) Uani 1 1 d . U . . .
C33 C 0.9469(6) 0.5552(2) 0.7052(9) 0.032(3) Uani 1 1 d D U . . .
H33 H 1.0116 0.5679 0.7192 0.038 Uiso 1 1 calc R . . . .
C34 C 0.8674(5) 0.5160(3) 0.8800(8) 0.026(3) Uani 1 1 d D U . . .
H34 H 0.8684 0.5485 0.8650 0.031 Uiso 1 1 calc R . . . .
C35 C 0.5744(4) 0.6062(4) 0.9828(4) 0.028(2) Uani 1 1 d D U . . .
C36 C 0.0557(4) 0.4323(2) 1.1104(8) 0.031(2) Uani 1 1 d D U . . .
C37 C 0.5409(7) 0.6232(4) 1.0481(4) 0.030(3) Uani 1 1 d D U . . .
H37 H 0.4759 0.6157 1.0562 0.036 Uiso 1 1 calc R . . . .
C38 C 0.4326(5) 0.6893(3) 0.6134(5) 0.028(3) Uani 1 1 d D U . . .
H38 H 0.4329 0.6654 0.6521 0.033 Uiso 1 1 calc R . . . .
O34 O 0.0082(13) 0.8164(6) 0.5327(12) 0.049(4) Uani 1 1 d . U . . .
C39 C 0.4762(16) 0.6511(7) 0.3386(11) 0.023(4) Uani 1 1 d . U . . .
H39A H 0.4808 0.6556 0.3951 0.035 Uiso 1 1 calc GR . . . .
H39B H 0.4376 0.6772 0.3109 0.035 Uiso 1 1 calc GR . . . .
H39C H 0.5428 0.6511 0.3253 0.035 Uiso 1 1 calc GR . . . .
C40 C 0.2749(7) 0.6362(4) 0.4420(12) 0.024(3) Uani 1 1 d D U . . .
H40 H 0.3387 0.6467 0.4661 0.029 Uiso 1 1 calc R . . . .
C41 C 0.6850(12) 0.4724(3) 1.1989(4) 0.021(2) Uani 1 1 d D U . . .
H41 H 0.6277 0.4897 1.2143 0.025 Uiso 1 1 calc R . . . .
C42 C 0.1449(5) 0.4496(3) 1.0959(8) 0.029(2) Uani 1 1 d D U . . .
C43 C 0.7478(16) 0.5421(8) 1.1515(13) 0.031(4) Uani 1 1 d . U . . .
H43A H 0.7220 0.5300 1.0991 0.046 Uiso 1 1 calc GR . . . .
H43B H 0.8088 0.5599 1.1503 0.046 Uiso 1 1 calc GR . . . .
H43C H 0.6987 0.5631 1.1686 0.046 Uiso 1 1 calc GR . . . .
C44 C 0.5045(5) 0.6891(3) 0.5667(4) 0.026(2) Uani 1 1 d D U . . .
C45 C 0.7938(6) 0.4034(3) 1.2495(5) 0.027(3) Uani 1 1 d D U . . .
H45 H 0.8219 0.4045 1.2033 0.033 Uiso 1 1 calc R . . . .
C46 C 0.0672(4) 0.5235(2) 1.0542(7) 0.031(2) Uani 1 1 d D U . . .
C47 C 0.2545(9) 0.3612(2) 0.8211(4) 0.040(3) Uani 1 1 d D U . . .
C48 C 0.5099(9) 0.5744(2) 0.9263(6) 0.027(2) Uani 1 1 d D U . . .
H48 H 0.4408 0.5867 0.9214 0.033 Uiso 1 1 calc R . . . .
C49 C 0.8235(6) 0.4442(2) 0.6347(10) 0.030(2) Uani 1 1 d D U . . .
C50 C 0.8304(8) 0.3714(4) 1.3076(4) 0.029(3) Uani 1 1 d D U . . .
H50 H 0.8866 0.3526 1.3031 0.035 Uiso 1 1 calc R . . . .
C51 C 0.5367(11) 0.6017(3) 0.5629(11) 0.022(2) Uani 1 1 d D U . . .
C52 C 0.3554(12) 0.4195(7) 0.9085(5) 0.029(2) Uani 1 1 d D U . . .
C53 C 0.0559(6) 0.4654(2) 0.3017(10) 0.029(3) Uani 1 1 d D U . . .
H53 H -0.0080 0.4534 0.2817 0.035 Uiso 1 1 calc R . . . .
C54 C 0.7708(7) 0.3184(4) 1.0125(12) 0.026(3) Uani 1 1 d D U . . .
H54 H 0.7137 0.3075 1.0313 0.031 Uiso 1 1 calc R . . . .
C55 C 0.6605(4) 0.3191(3) 0.7551(6) 0.027(2) Uani 1 1 d D U . . .
C56 C 0.0666(4) 0.5131(2) 0.3203(9) 0.028(2) Uani 1 1 d D U . . .
C57 C 0.3355(6) 0.6651(3) 0.1470(6) 0.029(3) Uani 1 1 d D U . . .
H57 H 0.3990 0.6743 0.1375 0.035 Uiso 1 1 calc R . . . .
C58 C 0.7379(12) 0.6048(2) 0.3438(4) 0.036(3) Uani 1 1 d D U . . .
H58 H 0.7014 0.5877 0.3012 0.043 Uiso 1 1 calc R . . . .
C59 C -0.0127(5) 0.5440(2) 0.3094(9) 0.031(3) Uani 1 1 d D U . . .
H59 H -0.0759 0.5334 0.2845 0.037 Uiso 1 1 calc R . . . .
C60 C 0.7132(7) 0.3842(4) 0.5893(11) 0.030(3) Uani 1 1 d D U . . .
H60 H 0.6475 0.3729 0.5744 0.036 Uiso 1 1 calc R . . . .
C61 C 0.1610(4) 0.5826(4) 0.9999(9) 0.031(3) Uani 1 1 d D U . . .
H61 H 0.1659 0.6129 0.9769 0.037 Uiso 1 1 calc R . . . .
C62 C 0.4893(13) 0.3452(2) 1.0650(10) 0.023(2) Uani 1 1 d D U . . .
C63 C 0.5431(18) 0.2945(7) 0.8798(12) 0.029(4) Uani 1 1 d . U . . .
H63A H 0.5548 0.2906 0.9367 0.043 Uiso 1 1 calc GR . . . .
H63B H 0.5798 0.2701 0.8563 0.043 Uiso 1 1 calc GR . . . .
H63C H 0.4724 0.2913 0.8595 0.043 Uiso 1 1 calc GR . . . .
C64 C 0.2423(6) 0.6248(3) 0.6828(8) 0.033(3) Uani 1 1 d D U . . .
H64 H 0.2835 0.6437 0.7204 0.040 Uiso 1 1 calc R . . . .
C65 C 0.7576(4) 0.3322(4) 0.7803(8) 0.030(3) Uani 1 1 d D U . . .
H65 H 0.7709 0.3604 0.8104 0.036 Uiso 1 1 calc R . . . .
C66 C 1.0003(5) 0.4322(3) 0.6560(10) 0.035(3) Uani 1 1 d D U . . .
H66 H 1.0551 0.4119 0.6541 0.042 Uiso 1 1 calc R . . . .
C67 C 0.0919(4) 0.6070(2) 0.3706(8) 0.028(2) Uani 1 1 d D U . . .
C68 C 0.4642(7) 0.3728(2) 0.4284(6) 0.026(2) Uani 1 1 d D U . . .
H68 H 0.5285 0.3562 0.4463 0.031 Uiso 1 1 calc R . . . .
C69 C 0.4760(18) 0.3253(8) 0.3169(14) 0.037(4) Uani 1 1 d . U . . .
H69A H 0.4483 0.3220 0.2613 0.055 Uiso 1 1 calc GR . . . .
H69B H 0.4533 0.2988 0.3460 0.055 Uiso 1 1 calc GR . . . .
H69C H 0.5483 0.3250 0.3237 0.055 Uiso 1 1 calc GR . . . .
C70 C 0.9393(4) 0.3490(2) 0.9593(6) 0.028(2) Uani 1 1 d D U . . .
O35 O -0.0032(15) 0.7590(7) 0.4376(14) 0.065(4) Uani 1 1 d . U . . .
C71 C 0.8403(5) 0.4908(3) 0.6586(10) 0.030(2) Uani 1 1 d D U . . .
C72 C 1.0256(6) 0.4111(2) 0.9055(9) 0.029(3) Uani 1 1 d D U . . .
H72 H 1.0831 0.4223 0.8876 0.035 Uiso 1 1 calc R . . . .
C73 C 0.6016(5) 0.6509(4) 1.1016(6) 0.032(3) Uani 1 1 d D U . . .
H73 H 0.5779 0.6622 1.1465 0.039 Uiso 1 1 calc R . . . .
C74 C 0.6960(5) 0.6627(5) 1.0912(5) 0.034(3) Uani 1 1 d D U . . .
H74 H 0.7369 0.6822 1.1280 0.041 Uiso 1 1 calc R . . . .
C75 C 0.2670(18) 0.4917(9) 0.8100(15) 0.041(5) Uani 1 1 d . U . . .
H75A H 0.2326 0.5114 0.7673 0.061 Uiso 1 1 calc GR . . . .
H75B H 0.3375 0.4903 0.8067 0.061 Uiso 1 1 calc GR . . . .
H75C H 0.2587 0.5057 0.8601 0.061 Uiso 1 1 calc GR . . . .
C76 C 0.2454(5) 0.5008(2) 0.5982(9) 0.027(2) Uani 1 1 d D U . . .
H76 H 0.2381 0.4815 0.6451 0.032 Uiso 1 1 calc R . . . .
C77 C 0.2714(8) 0.5792(2) 0.6681(6) 0.032(3) Uani 1 1 d D U . . .
H77 H 0.3309 0.5668 0.6972 0.039 Uiso 1 1 calc R . . . .
C78 C 0.1507(5) 0.4953(2) 1.0679(9) 0.029(2) Uani 1 1 d D U . . .
C79 C 0.7731(6) 0.5641(5) 0.6880(12) 0.029(3) Uani 1 1 d D U . . .
H79 H 0.7176 0.5838 0.6909 0.034 Uiso 1 1 calc R . . . .
C80 C 0.1356(5) 0.4348(3) 0.3115(10) 0.029(3) Uani 1 1 d D U . . .
H80 H 0.1285 0.4021 0.2975 0.035 Uiso 1 1 calc R . . . .
C81 C 0.5147(19) 0.6201(8) 0.8099(14) 0.036(4) Uani 1 1 d . U . . .
H81A H 0.5264 0.6174 0.7560 0.054 Uiso 1 1 calc GR . . . .
H81B H 0.5579 0.6447 0.8372 0.054 Uiso 1 1 calc GR . . . .
H81C H 0.4455 0.6287 0.8097 0.054 Uiso 1 1 calc GR . . . .
C82 C 0.8573(5) 0.3779(2) 0.9553(9) 0.025(2) Uani 1 1 d D U . . .
C83 C 1.0146(5) 0.4790(2) 0.6792(10) 0.034(3) Uani 1 1 d D U . . .
H83 H 1.0798 0.4910 0.6941 0.041 Uiso 1 1 calc R . . . .
C84 C 0.1924(17) 0.4329(8) 0.5258(14) 0.032(4) Uani 1 1 d . U . . .
H84A H 0.1301 0.4185 0.5005 0.048 Uiso 1 1 calc GR . . . .
H84B H 0.2122 0.4191 0.5779 0.048 Uiso 1 1 calc GR . . . .
H84C H 0.2438 0.4269 0.4943 0.048 Uiso 1 1 calc GR . . . .
C85 C 0.8361(6) 0.3058(3) 0.7636(7) 0.033(3) Uani 1 1 d D U . . .
H85 H 0.9026 0.3153 0.7811 0.039 Uiso 1 1 calc R . . . .
C86 C 0.1369(4) 0.3574(4) 1.1455(10) 0.035(3) Uani 1 1 d D U . . .
H86 H 0.1336 0.3253 1.1619 0.041 Uiso 1 1 calc R . . . .
C87 C -0.0262(5) 0.4616(2) 1.0994(9) 0.032(3) Uani 1 1 d D U . . .
H87 H -0.0867 0.4501 1.1118 0.038 Uiso 1 1 calc R . . . .
C88 C 0.2253(6) 0.3764(6) 1.1325(10) 0.032(3) Uani 1 1 d D U . . .
H88 H 0.2828 0.3570 1.1403 0.038 Uiso 1 1 calc R . . . .
C89 C 0.0719(6) 0.5664(3) 1.0163(7) 0.032(3) Uani 1 1 d D U . . .
H89 H 0.0137 0.5848 1.0015 0.038 Uiso 1 1 calc R . . . .
C90 C 1.0230(5) 0.3652(3) 0.9335(7) 0.030(3) Uani 1 1 d D U . . .
H90 H 1.0786 0.3449 0.9351 0.035 Uiso 1 1 calc R . . . .
C91 C 0.3603(7) 0.7239(3) 0.6043(6) 0.029(3) Uani 1 1 d D U . . .
H91 H 0.3105 0.7236 0.6360 0.034 Uiso 1 1 calc R . . . .
C92 C 0.2986(5) 0.3338(5) 0.4224(6) 0.038(3) Uani 1 1 d D U . . .
H92 H 0.2875 0.3393 0.3676 0.045 Uiso 1 1 calc R . . . .
C93 C 0.8864(5) 0.3666(7) 0.6075(12) 0.034(3) Uani 1 1 d D U . . .
H93 H 0.9393 0.3452 0.6048 0.041 Uiso 1 1 calc R . . . .
C94 C 0.8520(5) 0.2887(4) 1.0197(8) 0.028(3) Uani 1 1 d D U . . .
H94 H 0.8509 0.2582 1.0431 0.033 Uiso 1 1 calc R . . . .
C95 C 0.1610(5) 0.6774(3) 0.1250(6) 0.032(3) Uani 1 1 d D U . . .
H95 H 0.1043 0.6940 0.0994 0.038 Uiso 1 1 calc R . . . .
C96 C 0.2541(4) 0.6916(4) 0.1146(9) 0.031(3) Uani 1 1 d D U . . .
H96 H 0.2622 0.7194 0.0854 0.037 Uiso 1 1 calc R . . . .
C97 C 0.1963(5) 0.6673(4) 0.4372(9) 0.026(3) Uani 1 1 d D U . . .
H97 H 0.2053 0.6982 0.4594 0.032 Uiso 1 1 calc R . . . .
C98 C 0.5044(7) 0.7239(3) 0.5107(5) 0.026(3) Uani 1 1 d D U . . .
H98 H 0.5536 0.7240 0.4784 0.032 Uiso 1 1 calc R . . . .
C99 C 0.2585(11) 0.3303(2) 0.8834(5) 0.045(3) Uani 1 1 d D U . . .
H99 H 0.2942 0.3396 0.9329 0.054 Uiso 1 1 calc R . . . .
C100 C 0.0534(6) 0.3856(2) 1.1344(10) 0.034(3) Uani 1 1 d D U . . .
H100 H -0.0074 0.3724 1.1435 0.041 Uiso 1 1 calc R . . . .
C101 C 0.1284(6) 0.5702(3) 0.5733(8) 0.031(3) Uani 1 1 d D U . . .
H101 H 0.0869 0.5512 0.5361 0.037 Uiso 1 1 calc R . . . .
C102 C 0.0007(5) 0.5905(3) 0.3348(8) 0.030(3) Uani 1 1 d D U . . .
H102 H -0.0541 0.6116 0.3275 0.036 Uiso 1 1 calc R . . . .
C103 C 0.8135(5) 0.2649(3) 0.7202(7) 0.035(3) Uani 1 1 d D U . . .
H103 H 0.8664 0.2454 0.7099 0.042 Uiso 1 1 calc R . . . .
C104 C 0.7167(6) 0.2544(3) 1.1940(7) 0.039(3) Uani 1 1 d D U . . .
H104 H 0.7616 0.2645 1.2387 0.047 Uiso 1 1 calc R . . . .
C105 C 0.7003(18) 0.6922(8) 0.6721(15) 0.038(4) Uani 1 1 d . U . . .
H10A H 0.7512 0.6909 0.6388 0.058 Uiso 1 1 calc GR . . . .
H10B H 0.7320 0.6923 0.7271 0.058 Uiso 1 1 calc GR . . . .
H10C H 0.6610 0.7213 0.6606 0.058 Uiso 1 1 calc GR . . . .
C106 C 0.8975(15) 0.4906(8) 0.4605(13) 0.032(4) Uani 1 1 d . U . . .
H10D H 0.8813 0.4736 0.4107 0.048 Uiso 1 1 calc GR . . . .
H10E H 0.9338 0.4693 0.5000 0.048 Uiso 1 1 calc GR . . . .
H10F H 0.9384 0.5183 0.4538 0.048 Uiso 1 1 calc GR . . . .
C107 C 0.9346(4) 0.5085(2) 0.6810(9) 0.033(2) Uani 1 1 d D U . . .
C108 C 0.9348(6) 0.3045(3) 0.9922(6) 0.029(3) Uani 1 1 d D U . . .
H108 H 0.9905 0.2841 0.9961 0.035 Uiso 1 1 calc R . . . .
C109 C 0.8168(11) 0.6070(2) 0.4776(5) 0.039(3) Uani 1 1 d D U . . .
H109 H 0.8364 0.5914 0.5263 0.047 Uiso 1 1 calc R . . . .
C110 C 0.5813(6) 0.2238(3) 1.0693(7) 0.035(3) Uani 1 1 d D U . . .
H110 H 0.5347 0.2128 1.0262 0.042 Uiso 1 1 calc R . . . .
C111 C 0.9050(4) 0.4153(3) 0.6355(11) 0.033(2) Uani 1 1 d D U . . .
O36 O -0.0204(15) 0.7378(7) 0.5623(14) 0.062(4) Uani 1 1 d . U . . .
C112 C 0.6671(5) 0.1983(4) 1.0929(6) 0.039(3) Uani 1 1 d D U . . .
H112 H 0.6781 0.1697 1.0667 0.047 Uiso 1 1 calc R . . . .
C113 C 0.1044(6) 0.6528(2) 0.3996(8) 0.028(3) Uani 1 1 d D U . . .
H113 H 0.0501 0.6741 0.3936 0.033 Uiso 1 1 calc R . . . .
C114 C 0.6427(7) 0.2785(3) 0.7103(6) 0.030(3) Uani 1 1 d D U . . .
H114 H 0.5762 0.2692 0.6921 0.036 Uiso 1 1 calc R . . . .
C115 C 0.8660(4) 0.5836(3) 0.7093(11) 0.031(3) Uani 1 1 d D U . . .
H115 H 0.8740 0.6158 0.7262 0.038 Uiso 1 1 calc R . . . .
C116 C -0.0217(5) 0.5072(3) 1.0709(7) 0.031(3) Uani 1 1 d D U . . .
H116 H -0.0786 0.5270 1.0629 0.038 Uiso 1 1 calc R . . . .
C117 C 0.7893(5) 0.3528(4) 0.5850(11) 0.033(3) Uani 1 1 d D U . . .
H117 H 0.7747 0.3213 0.5664 0.039 Uiso 1 1 calc R . . . .
C118 C 0.3289(5) 0.3203(5) 0.5801(6) 0.042(3) Uani 1 1 d D U . . .
H118 H 0.3391 0.3159 0.6351 0.050 Uiso 1 1 calc R . . . .
O37 O 0.9595(16) 0.1804(8) 1.0950(17) 0.079(5) Uani 1 1 d . U . . .
C119 C 0.6692(5) 0.6176(4) 0.9729(6) 0.032(3) Uani 1 1 d D U . . .
H119 H 0.6933 0.6060 0.9284 0.038 Uiso 1 1 calc R . . . .
C120 C 0.7180(4) 0.2509(4) 0.6910(8) 0.034(3) Uani 1 1 d D U . . .
H120 H 0.7048 0.2234 0.6591 0.041 Uiso 1 1 calc R . . . .
C121 C 0.8355(14) 0.6549(2) 0.4703(5) 0.043(3) Uani 1 1 d D U . . .
H121 H 0.8675 0.6726 0.5140 0.051 Uiso 1 1 calc R . . . .
C122 C 0.3607(6) 0.7591(3) 0.5488(4) 0.029(3) Uani 1 1 d D U . . .
H122 H 0.3119 0.7834 0.5429 0.035 Uiso 1 1 calc R . . . .
C123 C 0.4323(5) 0.7587(3) 0.5020(6) 0.028(3) Uani 1 1 d D U . . .
H123 H 0.4320 0.7826 0.4633 0.034 Uiso 1 1 calc R . . . .
C124 C 0.7590(11) 0.6523(2) 0.3352(6) 0.040(3) Uani 1 1 d D U . . .
H124 H 0.7405 0.6677 0.2862 0.048 Uiso 1 1 calc R . . . .
C125 C 0.1503(6) 0.6391(3) 0.1725(6) 0.031(3) Uani 1 1 d D U . . .
H125 H 0.0871 0.6304 0.1831 0.037 Uiso 1 1 calc R . . . .
C126 C 0.0993(9) 0.6160(2) 0.5869(6) 0.033(3) Uani 1 1 d D U . . .
H126 H 0.0408 0.6287 0.5567 0.040 Uiso 1 1 calc R . . . .
C127 C 0.2019(9) 0.3480(3) 0.7494(5) 0.045(3) Uani 1 1 d D U . . .
H127 H 0.1964 0.3691 0.7062 0.055 Uiso 1 1 calc R . . . .
C128 C 0.2157(6) 0.5510(2) 0.6121(6) 0.030(2) Uani 1 1 d D U . . .
O38 O 1.060(2) 0.1972(9) 1.0142(19) 0.093(5) Uani 1 1 d . U . . .
C129 C 0.7300(7) 0.6455(4) 1.0262(4) 0.035(3) Uani 1 1 d D U . . .
H129 H 0.7950 0.6530 1.0181 0.042 Uiso 1 1 calc R . . . .
C130 C 0.2124(9) 0.2865(3) 0.8762(5) 0.048(3) Uani 1 1 d D U . . .
H130 H 0.2175 0.2655 0.9195 0.057 Uiso 1 1 calc R . . . .
C131 C 0.2255(7) 0.3117(5) 0.4548(4) 0.043(3) Uani 1 1 d D U . . .
H131 H 0.1665 0.3008 0.4231 0.052 Uiso 1 1 calc R . . . .
C132 C 0.355(2) 0.2475(9) 1.1345(17) 0.046(5) Uani 1 1 d . U . . .
H13A H 0.3156 0.2393 1.0838 0.069 Uiso 1 1 calc GR . . . .
H13B H 0.3122 0.2487 1.1741 0.069 Uiso 1 1 calc GR . . . .
H13C H 0.4064 0.2234 1.1491 0.069 Uiso 1 1 calc GR . . . .
C133 C 0.1546(6) 0.6436(4) 0.6440(6) 0.034(3) Uani 1 1 d D U . . .
H133 H 0.1331 0.6744 0.6562 0.040 Uiso 1 1 calc R . . . .
C134 C 0.7371(8) 0.2140(3) 1.1543(5) 0.041(3) Uani 1 1 d D U . . .
H134 H 0.7977 0.1975 1.1688 0.050 Uiso 1 1 calc R . . . .
C135 C 0.1589(12) 0.2740(4) 0.8045(4) 0.050(3) Uani 1 1 d D U . . .
H135 H 0.1230 0.2449 0.7987 0.060 Uiso 1 1 calc R . . . .
C136 C 0.1576(11) 0.3038(3) 0.7412(5) 0.049(3) Uani 1 1 d D U . . .
H136 H 0.1255 0.2937 0.6911 0.059 Uiso 1 1 calc R . . . .
C137 C 0.2414(7) 0.3059(6) 0.5348(3) 0.045(3) Uani 1 1 d D U . . .
H137 H 0.1914 0.2919 0.5590 0.054 Uiso 1 1 calc R . . . .
C138 C 0.8074(12) 0.6770(4) 0.3990(4) 0.043(3) Uani 1 1 d D U . . .
H138 H 0.8217 0.7098 0.3938 0.052 Uiso 1 1 calc R . . . .
O39 O 1.1160(17) 0.1428(7) 1.1126(15) 0.072(4) Uani 1 1 d . U . . .
O40 O 1.0994(19) 0.2211(9) 1.1408(18) 0.090(5) Uani 1 1 d . U . . .
O41 O 1.015(3) 0.2716 1.266(2) 0.163(15) Uani 1 1 d . U . . .
H41A H 1.0073 0.3006 1.2773 0.244 Uiso 1 1 d R . . . .
H41B H 0.9965 0.2700 1.2170 0.244 Uiso 1 1 d R . . . .

loop_
_atom_site_aniso_label
_atom_site_aniso_U_11
_atom_site_aniso_U_22
_atom_site_aniso_U_33
_atom_site_aniso_U_23
_atom_site_aniso_U_13
_atom_site_aniso_U_12
Tb1 0.0108(6) 0.0222(6) 0.0162(6) -0.0018(5) 0.0047(4) -0.0003(4)
Tb2 0.0125(6) 0.0199(6) 0.0129(6) -0.0008(4) 0.0038(4) 0.0001(4)
Tb3 0.0113(5) 0.0200(5) 0.0135(6) 0.0008(4) 0.0036(4) -0.0002(4)
Tb4 0.0128(6) 0.0222(6) 0.0141(6) 0.0007(5) 0.0036(4) 0.0003(5)
Cl1 0.026(3) 0.035(3) 0.069(4) -0.004(3) 0.006(3) -0.003(2)
Cl2 0.041(3) 0.048(3) 0.106(6) -0.005(4) 0.019(4) 0.007(3)
O1 0.007(4) 0.028(5) 0.018(5) -0.003(4) 0.001(4) -0.002(4)
O2 0.021(5) 0.026(5) 0.010(5) -0.001(4) 0.006(4) 0.000(4)
O3 0.020(5) 0.026(5) 0.013(5) 0.001(4) 0.006(4) 0.004(4)
O4 0.027(8) 0.022(7) 0.016(7) 0.002(5) 0.006(6) 0.003(6)
O5 0.024(5) 0.029(5) 0.021(5) -0.002(4) 0.005(5) 0.000(5)
O6 0.031(5) 0.025(5) 0.010(5) 0.000(4) 0.005(4) 0.006(5)
O7 0.015(5) 0.033(5) 0.021(5) 0.000(5) 0.003(4) 0.002(5)
O8 0.018(5) 0.027(5) 0.016(5) -0.001(4) 0.013(4) 0.003(4)
O9 0.023(5) 0.033(5) 0.019(5) -0.001(5) 0.004(4) 0.000(5)
O10 0.018(5) 0.033(5) 0.014(5) 0.001(4) 0.004(4) -0.002(5)
O11 0.022(5) 0.022(5) 0.018(5) 0.005(4) 0.000(4) -0.003(4)
O12 0.022(5) 0.025(5) 0.015(5) -0.003(4) 0.000(4) -0.002(4)
O13 0.023(5) 0.030(5) 0.019(5) -0.002(4) 0.009(4) 0.005(4)
O14 0.020(5) 0.028(5) 0.017(5) 0.003(4) 0.007(4) 0.001(4)
O15 0.033(5) 0.028(5) 0.013(5) 0.001(4) 0.007(4) -0.001(4)
O16 0.020(5) 0.028(5) 0.010(5) -0.002(4) 0.003(4) -0.002(4)
O17 0.023(7) 0.019(7) 0.023(8) -0.006(6) 0.007(6) 0.005(6)
O18 0.036(5) 0.031(5) 0.022(5) -0.002(4) 0.009(5) 0.004(5)
O19 0.023(5) 0.041(5) 0.033(5) -0.003(5) -0.003(5) 0.003(5)
O20 0.013(5) 0.033(5) 0.022(5) 0.000(4) -0.004(4) -0.005(4)
O21 0.023(5) 0.030(5) 0.014(5) -0.003(4) 0.002(4) 0.001(4)
O22 0.011(5) 0.030(5) 0.019(5) -0.005(4) 0.004(4) 0.001(4)
O23 0.017(5) 0.028(5) 0.037(6) -0.001(5) -0.001(5) -0.009(5)
O24 0.021(5) 0.025(5) 0.015(5) 0.002(4) 0.003(4) 0.005(4)
O25 0.028(5) 0.035(5) 0.030(5) 0.004(5) 0.010(5) 0.001(5)
O26 0.029(5) 0.026(5) 0.026(5) 0.000(4) -0.001(5) -0.001(4)
O27 0.026(5) 0.026(5) 0.026(5) -0.005(4) -0.005(4) -0.005(4)
O28 0.017(5) 0.031(5) 0.020(5) 0.002(4) 0.006(4) 0.000(4)
N1 0.016(5) 0.042(5) 0.026(5) -0.008(4) 0.006(4) 0.001(4)
O29 0.037(6) 0.029(5) 0.013(5) 0.005(4) 0.005(5) -0.001(5)
N2 0.015(4) 0.036(5) 0.018(5) 0.001(4) 0.005(4) -0.001(4)
C1 0.010(4) 0.029(4) 0.017(4) -0.002(4) 0.002(4) -0.002(4)
N3 0.020(5) 0.043(5) 0.019(5) 0.009(4) 0.002(4) 0.008(5)
C2 0.015(4) 0.039(5) 0.024(4) 0.000(4) 0.006(4) -0.001(4)
O30 0.017(5) 0.045(5) 0.032(5) 0.009(5) 0.004(4) 0.008(5)
O31 0.020(5) 0.031(5) 0.028(5) -0.004(5) 0.005(4) -0.002(5)
C3 0.033(4) 0.029(4) 0.013(4) 0.001(4) 0.007(4) 0.002(4)
C4 0.017(4) 0.039(5) 0.029(5) 0.003(4) 0.005(4) 0.004(4)
N4 0.014(5) 0.034(5) 0.022(5) 0.006(4) 0.007(4) 0.006(4)
N5 0.017(5) 0.042(5) 0.029(5) -0.009(5) 0.010(4) -0.005(4)
C5 0.017(4) 0.034(5) 0.022(4) 0.001(4) 0.004(4) 0.002(4)
C6 0.033(5) 0.028(4) 0.012(4) 0.001(4) 0.006(4) 0.002(4)
O32 0.025(5) 0.039(5) 0.023(5) -0.005(5) 0.002(4) -0.001(5)
N6 0.015(5) 0.034(5) 0.025(5) -0.005(4) 0.011(4) 0.000(4)
C7 0.027(5) 0.038(6) 0.047(6) 0.008(5) 0.008(5) -0.002(5)
C8 0.020(5) 0.042(5) 0.039(5) -0.001(4) 0.008(4) 0.000(4)
N7 0.019(5) 0.046(5) 0.019(5) 0.003(4) 0.003(4) 0.000(5)
C9 0.019(4) 0.026(4) 0.018(4) 0.003(4) 0.003(4) -0.005(4)
C10 0.028(5) 0.032(5) 0.019(4) -0.002(4) 0.005(4) 0.003(4)
C11 0.023(4) 0.039(5) 0.037(5) -0.006(4) 0.000(4) 0.003(4)
C12 0.017(5) 0.042(6) 0.028(5) -0.008(5) 0.004(5) 0.003(5)
C13 0.024(4) 0.025(4) 0.022(4) -0.003(4) 0.000(4) -0.003(4)
C14 0.018(5) 0.042(5) 0.021(5) 0.001(5) 0.002(4) 0.001(5)
C15 0.014(4) 0.039(4) 0.022(4) 0.005(4) 0.006(4) 0.005(4)
C16 0.029(5) 0.038(5) 0.030(5) 0.011(4) 0.013(4) 0.004(4)
C17 0.024(4) 0.030(4) 0.015(4) -0.002(4) 0.004(4) 0.002(4)
C18 0.024(5) 0.032(5) 0.040(5) 0.003(4) 0.006(4) -0.003(4)
C19 0.023(4) 0.032(4) 0.019(4) -0.001(4) 0.004(4) -0.001(4)
C20 0.020(5) 0.041(6) 0.026(6) 0.009(5) 0.000(5) 0.002(5)
C21 0.019(5) 0.041(6) 0.025(5) 0.008(5) 0.002(5) 0.000(5)
C22 0.015(4) 0.041(5) 0.021(4) 0.003(4) 0.003(4) 0.001(4)
N8 0.015(5) 0.041(5) 0.019(5) 0.002(4) 0.002(4) 0.001(4)
C23 0.023(4) 0.028(4) 0.019(4) 0.001(4) 0.010(4) 0.000(4)
C24 0.032(6) 0.041(6) 0.033(6) 0.013(5) 0.011(5) 0.006(5)
C25 0.016(5) 0.038(5) 0.022(5) 0.004(5) 0.001(4) 0.000(5)
C26 0.018(5) 0.041(5) 0.023(5) 0.003(5) 0.006(4) -0.001(5)
C27 0.015(4) 0.035(5) 0.021(4) 0.002(4) 0.001(4) -0.002(4)
C28 0.020(4) 0.027(4) 0.011(4) -0.002(4) 0.005(4) 0.000(4)
C29 0.016(5) 0.037(5) 0.020(5) 0.002(5) 0.005(4) 0.000(5)
C30 0.024(4) 0.033(4) 0.026(4) 0.006(4) 0.011(4) 0.002(4)
C31 0.029(5) 0.037(5) 0.021(5) -0.005(5) 0.005(5) 0.006(5)
C32 0.015(4) 0.038(4) 0.020(4) -0.003(4) 0.007(4) 0.002(4)
O33 0.023(7) 0.044(7) 0.087(9) -0.009(7) 0.001(7) 0.001(6)
C33 0.022(5) 0.050(6) 0.024(5) 0.006(5) 0.004(5) -0.003(5)
C34 0.017(5) 0.039(5) 0.022(5) 0.005(5) 0.005(5) -0.001(5)
C35 0.032(5) 0.026(5) 0.028(5) -0.003(4) 0.008(4) -0.001(4)
C36 0.017(4) 0.047(5) 0.029(5) -0.010(4) 0.008(4) -0.003(4)
C37 0.035(5) 0.028(5) 0.028(5) -0.006(5) 0.008(5) -0.004(5)
C38 0.026(5) 0.028(5) 0.028(5) -0.003(5) 0.002(5) 0.000(5)
O34 0.033(7) 0.035(7) 0.078(9) -0.010(7) 0.011(7) 0.000(6)
C39 0.029(8) 0.028(8) 0.012(7) -0.006(6) 0.006(7) 0.000(7)
C40 0.017(5) 0.034(5) 0.023(5) 0.006(5) 0.006(4) 0.008(5)
C41 0.012(4) 0.031(4) 0.020(4) 0.000(4) 0.000(4) -0.003(4)
C42 0.017(4) 0.044(5) 0.027(5) -0.010(4) 0.009(4) -0.002(4)
C43 0.021(8) 0.034(8) 0.031(8) 0.001(7) -0.015(7) -0.004(7)
C44 0.025(5) 0.025(4) 0.025(5) -0.003(4) 0.000(4) -0.002(4)
C45 0.019(5) 0.039(5) 0.024(5) 0.006(5) 0.002(5) 0.000(5)
C46 0.017(4) 0.048(5) 0.027(5) -0.009(4) 0.003(4) 0.003(4)
C47 0.029(5) 0.043(5) 0.045(5) -0.010(5) -0.002(5) 0.005(4)
C48 0.030(4) 0.030(4) 0.024(4) -0.002(4) 0.009(4) 0.000(4)
C49 0.021(4) 0.047(5) 0.022(4) 0.008(4) 0.003(4) 0.006(4)
C50 0.020(5) 0.040(6) 0.027(5) 0.008(5) 0.001(5) 0.003(5)
C51 0.021(4) 0.025(4) 0.017(4) 0.000(4) 0.001(4) 0.001(4)
C52 0.019(4) 0.032(5) 0.033(5) -0.003(4) 0.001(4) -0.003(4)
C53 0.020(5) 0.045(5) 0.022(5) 0.004(5) 0.001(4) -0.003(5)
C54 0.016(5) 0.035(5) 0.027(5) -0.005(5) 0.009(5) 0.000(5)
C55 0.035(5) 0.031(5) 0.017(4) 0.002(4) 0.010(4) 0.006(4)
C56 0.017(4) 0.044(5) 0.022(4) 0.005(4) 0.002(4) -0.001(4)
C57 0.031(5) 0.034(5) 0.022(5) 0.000(5) 0.006(5) 0.004(5)
C58 0.021(5) 0.044(6) 0.043(6) 0.001(5) 0.008(5) -0.002(5)
C59 0.019(5) 0.047(5) 0.025(5) 0.007(5) 0.002(4) 0.000(5)
C60 0.024(5) 0.044(6) 0.022(5) 0.008(5) 0.001(5) 0.010(5)
C61 0.018(5) 0.046(6) 0.028(5) -0.008(5) 0.003(5) 0.005(5)
C62 0.022(4) 0.029(4) 0.019(4) 0.002(4) 0.009(4) 0.003(4)
C63 0.042(9) 0.030(8) 0.016(8) -0.001(7) 0.011(7) -0.005(7)
C64 0.026(5) 0.044(6) 0.032(6) 0.003(5) 0.007(5) 0.005(5)
C65 0.038(6) 0.037(5) 0.018(5) -0.001(5) 0.011(5) 0.008(5)
C66 0.021(5) 0.055(5) 0.028(5) 0.010(5) 0.005(5) 0.007(5)
C67 0.017(4) 0.041(5) 0.025(5) 0.007(4) 0.005(4) 0.004(4)
C68 0.023(4) 0.027(4) 0.027(4) 0.002(4) 0.004(4) -0.002(4)
C69 0.038(9) 0.038(9) 0.031(9) -0.002(8) -0.001(8) 0.000(8)
C70 0.017(4) 0.038(5) 0.030(5) -0.007(4) 0.008(4) 0.002(4)
O35 0.050(8) 0.054(8) 0.084(9) -0.017(8) -0.004(8) 0.008(7)
C71 0.020(4) 0.048(5) 0.022(4) 0.006(4) 0.004(4) 0.003(4)
C72 0.017(5) 0.042(5) 0.030(5) -0.003(5) 0.008(4) 0.001(5)
C73 0.036(6) 0.030(5) 0.031(6) -0.004(5) 0.008(5) -0.003(5)
C74 0.037(6) 0.030(6) 0.035(6) -0.003(5) 0.005(5) -0.004(5)
C75 0.031(9) 0.051(9) 0.035(9) 0.004(8) -0.007(8) 0.004(8)
C76 0.022(4) 0.037(4) 0.022(4) -0.002(4) 0.003(4) 0.000(4)
C77 0.024(5) 0.043(6) 0.030(5) 0.002(5) 0.005(5) 0.003(5)
C78 0.017(4) 0.045(5) 0.026(5) -0.009(4) 0.006(4) 0.001(4)
C79 0.021(5) 0.044(6) 0.020(5) 0.006(5) 0.002(5) -0.003(5)
C80 0.021(5) 0.043(6) 0.022(5) 0.002(5) 0.001(5) -0.002(5)
C81 0.046(9) 0.031(8) 0.030(9) 0.000(7) 0.007(8) 0.004(8)
C82 0.016(4) 0.036(4) 0.025(4) -0.006(4) 0.009(4) 0.002(4)
C83 0.018(5) 0.057(5) 0.027(5) 0.009(5) 0.004(4) 0.004(5)
C84 0.027(8) 0.039(8) 0.029(8) -0.005(8) 0.006(7) -0.001(7)
C85 0.040(6) 0.039(6) 0.021(5) 0.001(5) 0.011(5) 0.009(5)
C86 0.022(5) 0.047(6) 0.036(6) -0.007(5) 0.010(5) -0.007(5)
C87 0.016(5) 0.052(5) 0.028(5) -0.011(5) 0.004(4) 0.000(5)
C88 0.020(5) 0.044(6) 0.033(6) -0.007(5) 0.012(5) -0.007(5)
C89 0.018(5) 0.049(6) 0.028(5) -0.008(5) 0.003(5) 0.006(5)
C90 0.018(5) 0.041(5) 0.031(5) -0.006(5) 0.008(4) 0.002(5)
C91 0.026(5) 0.029(5) 0.029(6) -0.003(5) 0.002(5) -0.001(5)
C92 0.027(5) 0.037(6) 0.050(6) 0.000(5) 0.005(5) -0.006(5)
C93 0.027(5) 0.049(6) 0.026(5) 0.009(5) 0.004(5) 0.012(5)
C94 0.017(5) 0.036(5) 0.031(5) -0.007(5) 0.009(5) 0.001(5)
C95 0.034(6) 0.037(6) 0.023(6) -0.004(5) 0.003(5) 0.008(5)
C96 0.034(6) 0.035(6) 0.024(5) 0.000(5) 0.004(5) 0.007(5)
C97 0.019(5) 0.036(5) 0.025(5) 0.003(5) 0.005(5) 0.007(5)
C98 0.026(5) 0.025(5) 0.026(5) -0.001(5) -0.001(5) -0.001(5)
C99 0.035(6) 0.045(6) 0.051(6) -0.012(5) -0.002(5) 0.005(5)
C100 0.021(5) 0.049(6) 0.034(5) -0.009(5) 0.009(5) -0.005(5)
C101 0.022(5) 0.044(6) 0.028(5) 0.004(5) 0.005(5) 0.005(5)
C102 0.019(5) 0.044(5) 0.027(5) 0.006(5) 0.004(4) 0.004(5)
C103 0.043(6) 0.039(6) 0.024(6) 0.002(5) 0.012(5) 0.009(5)
C104 0.035(6) 0.045(6) 0.038(6) 0.015(5) 0.010(5) 0.007(5)
C105 0.031(9) 0.039(9) 0.040(9) -0.004(8) -0.010(8) -0.010(8)
C106 0.018(8) 0.047(9) 0.032(9) 0.011(8) 0.007(7) 0.011(7)
C107 0.021(4) 0.053(5) 0.025(5) 0.006(4) 0.004(4) 0.001(4)
C108 0.017(5) 0.039(5) 0.033(5) -0.007(5) 0.009(5) 0.001(5)
C109 0.024(5) 0.048(6) 0.047(6) -0.006(5) 0.007(5) -0.004(5)
C110 0.032(6) 0.039(6) 0.035(6) 0.013(5) 0.013(5) 0.006(5)
C111 0.023(4) 0.051(5) 0.025(5) 0.010(4) 0.005(4) 0.009(4)
O36 0.046(8) 0.048(8) 0.089(9) 0.010(8) 0.008(8) -0.011(7)
C112 0.036(6) 0.043(6) 0.041(6) 0.014(5) 0.014(5) 0.007(5)
C113 0.019(5) 0.039(5) 0.025(5) 0.006(5) 0.006(4) 0.007(5)
C114 0.039(6) 0.032(5) 0.021(5) 0.002(5) 0.012(5) 0.005(5)
C115 0.024(5) 0.047(6) 0.023(5) 0.006(5) 0.002(5) -0.005(5)
C116 0.015(5) 0.051(5) 0.027(5) -0.010(5) 0.003(5) 0.004(5)
C117 0.027(5) 0.045(6) 0.024(5) 0.008(5) 0.003(5) 0.010(5)
C118 0.029(6) 0.043(6) 0.054(6) 0.010(6) 0.011(5) -0.003(5)
O37 0.044(8) 0.068(9) 0.127(11) -0.012(9) 0.019(9) -0.004(8)
C119 0.034(5) 0.029(5) 0.033(6) -0.001(5) 0.007(5) -0.002(5)
C120 0.043(6) 0.036(6) 0.025(5) 0.002(5) 0.013(5) 0.008(5)
C121 0.026(6) 0.049(6) 0.053(6) -0.007(6) 0.007(5) -0.004(5)
C122 0.026(5) 0.028(5) 0.031(6) -0.002(5) -0.001(5) 0.000(5)
C123 0.027(5) 0.027(5) 0.029(6) -0.001(5) -0.001(5) 0.000(5)
C124 0.025(6) 0.048(6) 0.050(6) 0.000(6) 0.010(5) -0.002(5)
C125 0.032(6) 0.038(6) 0.022(5) -0.007(5) 0.003(5) 0.007(5)
C126 0.023(5) 0.046(6) 0.032(6) 0.006(5) 0.007(5) 0.006(5)
C127 0.035(6) 0.047(6) 0.050(6) -0.011(5) -0.005(5) 0.004(5)
C128 0.022(5) 0.041(5) 0.026(5) 0.001(4) 0.004(4) 0.002(4)
O38 0.072(9) 0.086(9) 0.121(11) 0.006(9) 0.018(9) 0.025(9)
C129 0.037(6) 0.031(5) 0.036(6) -0.001(5) 0.006(5) -0.005(5)
C130 0.038(6) 0.045(6) 0.055(7) -0.013(6) -0.004(6) 0.006(6)
C131 0.029(6) 0.042(6) 0.058(6) 0.002(6) 0.006(6) -0.006(5)
C132 0.042(9) 0.049(9) 0.049(10) 0.003(9) 0.015(8) -0.003(8)
C133 0.025(6) 0.044(6) 0.033(6) 0.005(5) 0.008(5) 0.006(5)
C134 0.037(6) 0.046(6) 0.042(6) 0.015(5) 0.012(5) 0.007(5)
C135 0.041(6) 0.047(6) 0.056(7) -0.014(6) -0.007(6) 0.003(6)
C136 0.039(6) 0.049(6) 0.054(7) -0.012(6) -0.007(6) 0.003(6)
C137 0.031(6) 0.046(6) 0.059(7) 0.007(6) 0.009(6) -0.005(5)
C138 0.027(6) 0.049(6) 0.054(7) -0.003(6) 0.009(5) -0.005(5)
O39 0.058(8) 0.057(8) 0.106(10) 0.010(8) 0.028(8) 0.024(7)
O40 0.060(9) 0.076(9) 0.131(11) -0.022(9) 0.011(9) -0.009(8)
O41 0.18(3) 0.20(3) 0.12(2) -0.036(19) 0.066(19) 0.02(2)

loop_
_atom_type_symbol
_atom_type_description
_atom_type_scat_dispersion_real
_atom_type_scat_dispersion_imag
_atom_type_scat_source
C C 0.0181 0.0091 'International Tables Vol C Tables 4.2.6.8 and 6.1.1.4'
H H 0.0000 0.0000 'International Tables Vol C Tables 4.2.6.8 and 6.1.1.4'
Cl Cl 0.3639 0.7018 'International Tables Vol C Tables 4.2.6.8 and 6.1.1.4'
N N 0.0311 0.0180 'International Tables Vol C Tables 4.2.6.8 and 6.1.1.4'
O O 0.0492 0.0322 'International Tables Vol C Tables 4.2.6.8 and 6.1.1.4'
Tb Tb -9.1472 9.1891 'International Tables Vol C Tables 4.2.6.8 and 6.1.1.4'

loop_
_geom_angle_atom_site_label_1
_geom_angle_atom_site_label_2
_geom_angle_atom_site_label_3
_geom_angle
_geom_angle_site_symmetry_1
_geom_angle_site_symmetry_3
_geom_angle_publ_flag
O1 Tb1 O2 88.5(4) . 1_556 ?
O1 Tb1 O4 84.5(5) . . ?
O1 Tb1 O13 73.4(5) . . ?
O1 Tb1 O14 72.5(5) . . ?
O1 Tb1 N1 146.7(5) . . ?
O1 Tb1 O31 113.3(5) . . ?
O1 Tb1 N5 149.0(5) . . ?
O2 Tb1 N1 69.0(5) 1_556 . ?
O2 Tb1 N5 107.0(5) 1_556 . ?
O4 Tb1 O2 72.9(4) . 1_556 ?
O4 Tb1 N1 110.2(5) . . ?
O4 Tb1 N5 75.1(5) . . ?
O13 Tb1 O2 144.2(5) . 1_556 ?
O13 Tb1 O4 74.8(5) . . ?
O13 Tb1 O14 125.5(5) . . ?
O13 Tb1 N1 138.3(5) . . ?
O13 Tb1 O31 78.8(5) . . ?
O13 Tb1 N5 78.7(5) . . ?
O14 Tb1 O2 74.8(4) . 1_556 ?
O14 Tb1 O4 140.4(5) . . ?
O14 Tb1 N1 77.9(5) . . ?
O14 Tb1 O31 77.4(5) . . ?
O14 Tb1 N5 136.9(5) . . ?
O31 Tb1 O2 137.0(5) . 1_556 ?
O31 Tb1 O4 142.1(5) . . ?
O31 Tb1 N1 73.6(5) . . ?
O31 Tb1 N5 73.4(5) . . ?
N5 Tb1 N1 63.9(6) . . ?
O5 Tb2 O7 124.3(5) . . ?
O5 Tb2 O10 77.8(5) . . ?
O5 Tb2 O12 78.9(5) . . ?
O5 Tb2 O16 142.1(5) . . ?
O5 Tb2 O21 150.0(5) . . ?
O5 Tb2 N4 82.9(5) . . ?
O5 Tb2 N8 79.1(5) . . ?
O7 Tb2 O16 75.6(5) . . ?
O7 Tb2 O21 70.7(5) . . ?
O7 Tb2 N4 141.9(5) . . ?
O7 Tb2 N8 140.0(5) . . ?
O10 Tb2 O7 77.4(5) . . ?
O10 Tb2 O16 76.1(4) . . ?
O10 Tb2 O21 132.2(4) . . ?
O10 Tb2 N4 139.1(5) . . ?
O10 Tb2 N8 77.1(5) . . ?
O12 Tb2 O7 80.7(5) . . ?
O12 Tb2 O10 130.3(5) . . ?
O12 Tb2 O16 139.0(5) . . ?
O12 Tb2 O21 78.6(4) . . ?
O12 Tb2 N4 79.4(5) . . ?
O12 Tb2 N8 139.0(5) . . ?
O16 Tb2 O21 62.2(4) . . ?
O16 Tb2 N4 99.5(5) . . ?
O16 Tb2 N8 68.7(5) . . ?
N4 Tb2 O21 73.7(5) . . ?
N4 Tb2 N8 63.9(6) . . ?
N8 Tb2 O21 106.1(5) . . ?
O1 Tb3 O15 140.5(4) . . ?
O1 Tb3 C1 25.8(4) . . ?
O3 Tb3 O1 70.7(4) . . ?
O3 Tb3 O8 134.9(4) . . ?
O3 Tb3 O15 74.0(4) . . ?
O3 Tb3 O22 86.2(4) . . ?
O3 Tb3 O29 132.8(5) . . ?
O3 Tb3 N2 140.4(5) . . ?
O3 Tb3 C1 76.6(4) . . ?
O3 Tb3 N6 78.7(5) . . ?
O8 Tb3 O1 69.7(4) . . ?
O8 Tb3 O15 130.7(4) . . ?
O8 Tb3 O22 85.1(5) . . ?
O8 Tb3 N2 76.1(5) . . ?
O8 Tb3 C1 77.1(4) . . ?
O8 Tb3 N6 138.7(5) . . ?
O15 Tb3 C1 149.5(4) . . ?
O22 Tb3 O1 50.7(4) . . ?
O22 Tb3 O15 143.1(4) . . ?
O22 Tb3 N2 70.8(5) . . ?
O22 Tb3 C1 25.0(4) . . ?
O22 Tb3 N6 72.6(5) . . ?
O23 Tb3 O1 79.2(5) . . ?
O23 Tb3 O3 74.9(5) . . ?
O23 Tb3 O8 77.4(5) . . ?
O23 Tb3 O15 75.0(5) . . ?
O23 Tb3 O22 129.9(5) . . ?
O23 Tb3 O29 82.9(5) . . ?
O23 Tb3 N2 144.3(5) . . ?
O23 Tb3 C1 104.9(5) . . ?
O23 Tb3 N6 143.1(5) . . ?
O29 Tb3 O1 144.6(4) . . ?
O29 Tb3 O8 76.8(5) . . ?
O29 Tb3 O15 60.0(4) . . ?
O29 Tb3 O22 137.9(5) . . ?
O29 Tb3 N2 68.1(5) . . ?
O29 Tb3 C1 150.3(4) . . ?
O29 Tb3 N6 96.9(5) . . ?
N2 Tb3 O1 112.8(5) . . ?
N2 Tb3 O15 105.6(5) . . ?
N2 Tb3 C1 92.0(5) . . ?
N6 Tb3 O1 115.7(5) . . ?
N6 Tb3 O15 73.2(5) . . ?
N6 Tb3 N2 64.0(5) . . ?
N6 Tb3 C1 93.4(5) . . ?
O6 Tb4 N3 67.7(5) . . ?
O6 Tb4 N7 106.5(5) . . ?
O9 Tb4 O6 75.5(5) . . ?
O9 Tb4 N3 140.6(5) . . ?
O9 Tb4 N7 143.9(5) . . ?
O11 Tb4 O6 76.3(4) . . ?
O11 Tb4 O9 82.0(5) . . ?
O11 Tb4 O17 145.1(5) . . ?
O11 Tb4 O24 126.7(4) . . ?
O11 Tb4 N3 76.1(5) . . ?
O11 Tb4 N7 134.1(5) . . ?
O17 Tb4 O6 72.6(4) . . ?
O17 Tb4 O9 75.3(5) . . ?
O17 Tb4 N3 105.6(5) . . ?
O17 Tb4 N7 71.3(5) . . ?
O24 Tb4 O6 143.8(4) . . ?
O24 Tb4 O9 80.5(5) . . ?
O24 Tb4 O17 75.5(4) . . ?
O24 Tb4 N3 138.7(5) . . ?
O24 Tb4 N7 78.2(5) . . ?
O28 Tb4 O6 142.2(5) . . ?
O28 Tb4 O9 121.3(5) . . ?
O28 Tb4 O11 73.5(5) . . ?
O28 Tb4 O17 141.3(5) . . ?
O28 Tb4 O24 73.8(5) . . ?
O28 Tb4 N3 83.2(5) . . ?
O28 Tb4 N7 79.8(5) . . ?
N3 Tb4 N7 64.0(6) . . ?
O33 Cl1 O36 110.7(13) . . ?
O34 Cl1 O33 110.4(11) . . ?
O34 Cl1 O35 108.6(13) . . ?
O34 Cl1 O36 109.1(13) . . ?
O35 Cl1 O33 110.1(13) . . ?
O35 Cl1 O36 107.9(13) . . ?
O37 Cl2 O38 98.1(17) . . ?
O39 Cl2 O37 118.8(15) . . ?
O39 Cl2 O38 107.8(15) . . ?
O40 Cl2 O37 111.7(16) . . ?
O40 Cl2 O38 105.5(18) . . ?
O40 Cl2 O39 112.9(17) . . ?
Tb1 O1 Tb3 113.1(5) . . ?
C1 O1 Tb1 158.8(10) . . ?
C1 O1 Tb3 87.9(8) . . ?
C28 O2 Tb1 136.7(10) . 1_554 ?
C62 O3 Tb3 135.8(9) . . ?
Tb1 O4 H4A 110.0 . . ?
Tb1 O4 H4B 110.3 . . ?
H4A O4 H4B 103.8 . . ?
C19 O5 Tb2 175.4(13) . . ?
C6 O6 Tb4 141.4(10) . . ?
C5 O7 Tb2 112.8(9) . . ?
C23 O8 Tb3 136.9(10) . . ?
C19 O9 Tb4 113.9(10) . . ?
C9 O10 Tb2 134.6(10) . . ?
C9 O11 Tb4 145.5(10) . . ?
C51 O12 Tb2 143.0(10) . . ?
C62 O13 Tb1 143.7(11) . . ?
C23 O14 Tb1 143.5(11) . . ?
C3 O15 Tb3 119.3(8) . . ?
C3 O15 C63 113.9(13) . . ?
C63 O15 Tb3 126.6(11) . . ?
C28 O16 Tb2 128.2(10) . . ?
Tb4 O17 H17A 109.6 . . ?
Tb4 O17 H17B 109.5 . . ?
H17A O17 H17B 104.3 . . ?
C81 O18 C48 113.1(14) . . ?
C75 O19 C11 111.3(14) . . ?
C43 O20 C41 113.2(13) . . ?
C17 O21 Tb2 120.8(8) . . ?
C17 O21 C39 112.4(13) . . ?
C39 O21 Tb2 124.8(11) . . ?
C1 O22 Tb3 101.3(9) . . ?
C52 O23 Tb3 171.8(13) . . ?
C51 O24 Tb4 136.3(11) . . ?
C132 O25 C30 117.1(16) . . ?
C68 O26 C69 112.5(14) . . ?
C105 O27 C13 114.0(15) . . ?
C5 O28 Tb4 177.5(13) . . ?
C12 N1 Tb1 122.1(11) . . ?
C12 N1 C78 118.2(14) . . ?
C78 N1 Tb1 119.6(11) . . ?
C6 O29 Tb3 134.1(10) . . ?
C29 N2 Tb3 125.0(11) . . ?
C29 N2 C32 116.6(12) . . ?
C32 N2 Tb3 118.3(10) . . ?
O1 C1 Tb3 66.3(6) . . ?
O1 C1 C41 119.1(14) . . ?
O22 C1 Tb3 53.7(6) . . ?
O22 C1 O1 119.9(10) . . ?
O22 C1 C41 120.7(14) . . ?
C41 C1 Tb3 174.4(12) . . ?
C49 N3 Tb4 120.6(11) . . ?
C60 N3 Tb4 123.8(11) . . ?
C60 N3 C49 115.7(13) . . ?
C32 C2 C26 120.0(6) . . ?
C72 C2 C26 120.7(6) . . ?
C72 C2 C32 119.3(7) . . ?
C4 O30 C106 111.2(14) . . ?
C52 O31 Tb1 116.0(10) . . ?
O15 C3 H3 107.6 . . ?
O15 C3 C6 108.9(11) . . ?
O15 C3 C55 111.4(10) . . ?
C6 C3 H3 107.6 . . ?
C55 C3 H3 107.6 . . ?
C55 C3 C6 113.5(9) . . ?
O30 C4 H4 107.6 . . ?
O30 C4 C5 108.5(11) . . ?
O30 C4 C8 114.8(10) . . ?
C5 C4 H4 107.6 . . ?
C8 C4 H4 107.6 . . ?
C8 C4 C5 110.5(11) . . ?
C15 N4 Tb2 119.0(10) . . ?
C40 N4 Tb2 122.0(10) . . ?
C40 N4 C15 118.6(12) . . ?
C42 N5 Tb1 119.4(11) . . ?
C88 N5 Tb1 122.4(11) . . ?
C88 N5 C42 118.2(13) . . ?
O7 C5 C4 115.5(13) . . ?
O28 C5 O7 121.7(10) . . ?
O28 C5 C4 122.7(13) . . ?
O6 C6 O29 123.8(10) . . ?
O6 C6 C3 120.5(14) . . ?
O29 C6 C3 115.5(13) . . ?
C84 O32 C76 111.0(14) . . ?
C54 N6 Tb3 123.3(10) . . ?
C54 N6 C82 116.6(13) . . ?
C82 N6 Tb3 120.0(10) . . ?
C18 C7 H7 119.7 . . ?
C118 C7 H7 119.7 . . ?
C118 C7 C18 120.5(8) . . ?
C58 C8 C4 120.1(8) . . ?
C109 C8 C4 119.3(8) . . ?
C109 C8 C58 120.3(7) . . ?
C71 N7 Tb4 118.8(10) . . ?
C79 N7 Tb4 123.1(11) . . ?
C79 N7 C71 118.0(14) . . ?
O10 C9 C68 116.9(13) . . ?
O11 C9 O10 126.8(10) . . ?
O11 C9 C68 116.3(12) . . ?
C31 C10 C17 120.3(7) . . ?
C31 C10 C57 117.0(7) . . ?
C57 C10 C17 122.5(7) . . ?
O19 C11 H11 108.8 . . ?
O19 C11 C47 108.4(10) . . ?
O19 C11 C52 110.0(11) . . ?
C47 C11 H11 108.8 . . ?
C47 C11 C52 112.0(10) . . ?
C52 C11 H11 108.8 . . ?
N1 C12 H12 118.4 . . ?
N1 C12 C61 123.1(13) . . ?
C61 C12 H12 118.4 . . ?
O27 C13 H13 107.3 . . ?
O27 C13 C44 112.0(11) . . ?
O27 C13 C51 110.0(12) . . ?
C44 C13 H13 107.3 . . ?
C44 C13 C51 112.8(8) . . ?
C51 C13 H13 107.3 . . ?
N8 C14 H14 117.6 . . ?
N8 C14 C80 124.9(13) . . ?
C80 C14 H14 117.6 . . ?
N4 C15 C22 119.5(8) . . ?
N4 C15 C67 121.0(9) . . ?
C22 C15 C67 119.5(7) . . ?
C24 C16 C30 120.3(8) . . ?
C24 C16 C110 117.8(7) . . ?
C110 C16 C30 121.9(7) . . ?
O21 C17 C10 111.4(10) . . ?
O21 C17 H17 108.1 . . ?
O21 C17 C28 108.2(11) . . ?
C10 C17 H17 108.1 . . ?
C10 C17 C28 112.8(9) . . ?
C28 C17 H17 108.1 . . ?
C7 C18 C68 120.8(7) . . ?
C7 C18 C92 118.0(8) . . ?
C92 C18 C68 121.2(7) . . ?
O5 C19 O9 121.7(10) . . ?
O5 C19 C76 120.0(14) . . ?
O9 C19 C76 118.3(13) . . ?
C21 C20 H20 119.9 . . ?
C50 C20 H20 119.9 . . ?
C50 C20 C21 120.3(9) . . ?
C20 C21 H21 120.8 . . ?
C25 C21 C20 118.3(9) . . ?
C25 C21 H21 120.8 . . ?
C15 C22 N8 117.6(9) . . ?
C15 C22 C56 121.5(7) . . ?
C56 C22 N8 120.9(9) . . ?
C14 N8 Tb2 124.4(11) . . ?
C14 N8 C22 116.7(13) . . ?
C22 N8 Tb2 118.8(10) . . ?
O8 C23 C48 117.6(14) . . ?
O14 C23 O8 125.6(10) . . ?
O14 C23 C48 116.7(14) . . ?
C16 C24 H24 119.3 . . ?
C16 C24 C104 121.3(9) . . ?
C104 C24 H24 119.3 . . ?
C21 C25 H25 118.6 . . ?
C27 C25 C21 122.9(9) . . ?
C27 C25 H25 118.6 . . ?
C2 C26 H26 120.8 . . ?
C2 C26 C34 118.4(8) . . ?
C34 C26 H26 120.8 . . ?
C25 C27 C41 121.4(7) . . ?
C25 C27 C45 117.2(7) . . ?
C45 C27 C41 121.4(8) . . ?
O2 C28 O16 125.2(10) . . ?
O2 C28 C17 117.8(13) . . ?
O16 C28 C17 116.9(13) . . ?
N2 C29 H29 117.4 . . ?
N2 C29 C34 125.1(13) . . ?
C34 C29 H29 117.4 . . ?
O25 C30 C16 115.1(11) . . ?
O25 C30 H30 105.6 . . ?
O25 C30 C62 109.8(11) . . ?
C16 C30 H30 105.6 . . ?
C16 C30 C62 114.2(9) . . ?
C62 C30 H30 105.6 . . ?
C10 C31 H31 118.6 . . ?
C125 C31 C10 122.8(9) . . ?
C125 C31 H31 118.6 . . ?
C2 C32 N2 120.7(9) . . ?
C2 C32 C82 120.9(7) . . ?
C82 C32 N2 118.3(8) . . ?
C107 C33 H33 119.7 . . ?
C115 C33 H33 119.7 . . ?
C115 C33 C107 120.5(8) . . ?
C26 C34 H34 120.5 . . ?
C29 C34 C26 119.1(10) . . ?
C29 C34 H34 120.5 . . ?
C37 C35 C48 120.1(7) . . ?
C37 C35 C119 118.4(8) . . ?
C119 C35 C48 121.5(8) . . ?
C42 C36 C87 119.6(7) . . ?
C42 C36 C100 117.2(6) . . ?
C100 C36 C87 123.2(6) . . ?
C35 C37 H37 119.9 . . ?
C35 C37 C73 120.1(9) . . ?
C73 C37 H37 119.9 . . ?
C44 C38 H38 119.7 . . ?
C91 C38 H38 119.7 . . ?
C91 C38 C44 120.6(8) . . ?
O21 C39 H39A 109.5 . . ?
O21 C39 H39B 109.5 . . ?
O21 C39 H39C 109.5 . . ?
H39A C39 H39B 109.5 . . ?
H39A C39 H39C 109.5 . . ?
H39B C39 H39C 109.5 . . ?
N4 C40 H40 118.9 . . ?
N4 C40 C97 122.2(12) . . ?
C97 C40 H40 118.9 . . ?
O20 C41 C1 111.2(11) . . ?
O20 C41 C27 107.0(10) . . ?
O20 C41 H41 109.0 . . ?
C1 C41 H41 109.0 . . ?
C27 C41 C1 111.7(7) . . ?
C27 C41 H41 109.0 . . ?
C36 C42 N5 121.9(9) . . ?
C78 C42 N5 118.2(9) . . ?
C78 C42 C36 119.8(7) . . ?
O20 C43 H43A 109.5 . . ?
O20 C43 H43B 109.5 . . ?
O20 C43 H43C 109.5 . . ?
H43A C43 H43B 109.5 . . ?
H43A C43 H43C 109.5 . . ?
H43B C43 H43C 109.5 . . ?
C38 C44 C13 117.6(9) . . ?
C98 C44 C13 122.6(9) . . ?
C98 C44 C38 119.8(7) . . ?
C27 C45 H45 119.4 . . ?
C27 C45 C50 121.3(9) . . ?
C50 C45 H45 119.4 . . ?
C78 C46 C89 118.6(7) . . ?
C78 C46 C116 120.9(7) . . ?
C116 C46 C89 120.3(6) . . ?
C99 C47 C11 123.5(6) . . ?
C127 C47 C11 117.5(6) . . ?
C127 C47 C99 119.0(7) . . ?
O18 C48 C23 110.4(10) . . ?
O18 C48 C35 112.9(10) . . ?
O18 C48 H48 107.2 . . ?
C23 C48 C35 111.7(9) . . ?
C23 C48 H48 107.2 . . ?
C35 C48 H48 107.2 . . ?
C71 C49 N3 118.2(9) . . ?
C111 C49 N3 124.4(9) . . ?
C111 C49 C71 117.4(9) . . ?
C20 C50 C45 119.8(9) . . ?
C20 C50 H50 120.1 . . ?
C45 C50 H50 120.1 . . ?
O12 C51 O24 123.6(10) . . ?
O12 C51 C13 116.6(14) . . ?
O24 C51 C13 119.8(14) . . ?
O23 C52 C11 120.3(14) . . ?
O31 C52 O23 121.5(11) . . ?
O31 C52 C11 118.1(14) . . ?
C56 C53 H53 119.1 . . ?
C56 C53 C80 121.8(8) . . ?
C80 C53 H53 119.1 . . ?
N6 C54 H54 118.5 . . ?
N6 C54 C94 123.1(13) . . ?
C94 C54 H54 118.5 . . ?
C65 C55 C3 120.2(7) . . ?
C65 C55 C114 117.9(7) . . ?
C114 C55 C3 121.8(6) . . ?
C22 C56 C53 119.0(6) . . ?
C22 C56 C59 119.0(6) . . ?
C53 C56 C59 121.9(6) . . ?
C10 C57 H57 119.1 . . ?
C96 C57 C10 121.7(9) . . ?
C96 C57 H57 119.1 . . ?
C8 C58 H58 119.8 . . ?
C8 C58 C124 120.4(8) . . ?
C124 C58 H58 119.8 . . ?
C56 C59 H59 120.3 . . ?
C102 C59 C56 119.4(7) . . ?
C102 C59 H59 120.3 . . ?
N3 C60 H60 117.6 . . ?
N3 C60 C117 124.8(12) . . ?
C117 C60 H60 117.6 . . ?
C12 C61 H61 120.8 . . ?
C89 C61 C12 118.5(10) . . ?
C89 C61 H61 120.8 . . ?
O3 C62 C30 115.8(12) . . ?
O13 C62 O3 126.2(10) . . ?
O13 C62 C30 118.0(13) . . ?
O15 C63 H63A 109.5 . . ?
O15 C63 H63B 109.5 . . ?
O15 C63 H63C 109.5 . . ?
H63A C63 H63B 109.5 . . ?
H63A C63 H63C 109.5 . . ?
H63B C63 H63C 109.5 . . ?
C77 C64 H64 119.3 . . ?
C77 C64 C133 121.4(10) . . ?
C133 C64 H64 119.3 . . ?
C55 C65 H65 118.8 . . ?
C55 C65 C85 122.5(9) . . ?
C85 C65 H65 118.8 . . ?
C83 C66 H66 120.5 . . ?
C83 C66 C111 119.0(9) . . ?
C111 C66 H66 120.5 . . ?
C15 C67 C113 119.4(6) . . ?
C102 C67 C15 118.9(7) . . ?
C102 C67 C113 121.7(6) . . ?
O26 C68 C9 111.1(10) . . ?
O26 C68 C18 112.3(8) . . ?
O26 C68 H68 107.5 . . ?
C9 C68 H68 107.5 . . ?
C18 C68 C9 110.6(10) . . ?
C18 C68 H68 107.5 . . ?
O26 C69 H69A 109.5 . . ?
O26 C69 H69B 109.5 . . ?
O26 C69 H69C 109.5 . . ?
H69A C69 H69B 109.5 . . ?
H69A C69 H69C 109.5 . . ?
H69B C69 H69C 109.5 . . ?
C82 C70 C90 120.4(7) . . ?
C82 C70 C108 117.3(6) . . ?
C108 C70 C90 122.2(6) . . ?
C49 C71 N7 118.3(9) . . ?
C107 C71 N7 119.8(9) . . ?
C107 C71 C49 121.8(7) . . ?
C2 C72 H72 119.8 . . ?
C90 C72 C2 120.4(8) . . ?
C90 C72 H72 119.8 . . ?
C37 C73 H73 119.4 . . ?
C74 C73 C37 121.3(10) . . ?
C74 C73 H73 119.4 . . ?
C73 C74 H74 120.6 . . ?
C129 C74 C73 118.8(10) . . ?
C129 C74 H74 120.6 . . ?
O19 C75 H75A 109.5 . . ?
O19 C75 H75B 109.5 . . ?
O19 C75 H75C 109.5 . . ?
H75A C75 H75B 109.5 . . ?
H75A C75 H75C 109.5 . . ?
H75B C75 H75C 109.5 . . ?
O32 C76 C19 112.8(11) . . ?
O32 C76 H76 108.1 . . ?
O32 C76 C128 108.8(9) . . ?
C19 C76 H76 108.1 . . ?
C19 C76 C128 110.7(10) . . ?
C128 C76 H76 108.1 . . ?
C64 C77 H77 119.4 . . ?
C128 C77 C64 121.3(9) . . ?
C128 C77 H77 119.4 . . ?
C42 C78 N1 118.8(9) . . ?
C42 C78 C46 119.9(7) . . ?
C46 C78 N1 121.2(10) . . ?
N7 C79 H79 117.9 . . ?
N7 C79 C115 124.2(13) . . ?
C115 C79 H79 117.9 . . ?
C14 C80 C53 116.4(10) . . ?
C14 C80 H80 121.8 . . ?
C53 C80 H80 121.8 . . ?
O18 C81 H81A 109.5 . . ?
O18 C81 H81B 109.5 . . ?
O18 C81 H81C 109.5 . . ?
H81A C81 H81B 109.5 . . ?
H81A C81 H81C 109.5 . . ?
H81B C81 H81C 109.5 . . ?
C32 C82 N6 118.5(9) . . ?
C70 C82 N6 122.3(9) . . ?
C70 C82 C32 119.2(7) . . ?
C66 C83 H83 119.9 . . ?
C66 C83 C107 120.3(7) . . ?
C107 C83 H83 119.9 . . ?
O32 C84 H84A 109.5 . . ?
O32 C84 H84B 109.5 . . ?
O32 C84 H84C 109.5 . . ?
H84A C84 H84B 109.5 . . ?
H84A C84 H84C 109.5 . . ?
H84B C84 H84C 109.5 . . ?
C65 C85 H85 121.6 . . ?
C65 C85 C103 116.9(9) . . ?
C103 C85 H85 121.6 . . ?
C88 C86 H86 120.4 . . ?
C88 C86 C100 119.3(10) . . ?
C100 C86 H86 120.4 . . ?
C36 C87 H87 119.4 . . ?
C116 C87 C36 121.2(8) . . ?
C116 C87 H87 119.4 . . ?
N5 C88 C86 121.6(13) . . ?
N5 C88 H88 119.2 . . ?
C86 C88 H88 119.2 . . ?
C46 C89 H89 119.9 . . ?
C61 C89 C46 120.1(8) . . ?
C61 C89 H89 119.9 . . ?
C70 C90 H90 120.1 . . ?
C72 C90 C70 119.8(7) . . ?
C72 C90 H90 120.1 . . ?
C38 C91 H91 120.1 . . ?
C38 C91 C122 119.8(9) . . ?
C122 C91 H91 120.1 . . ?
C18 C92 H92 118.5 . . ?
C131 C92 C18 122.9(9) . . ?
C131 C92 H92 118.5 . . ?
C111 C93 H93 121.2 . . ?
C117 C93 H93 121.2 . . ?
C117 C93 C111 117.6(12) . . ?
C54 C94 H94 120.8 . . ?
C54 C94 C108 118.4(10) . . ?
C108 C94 H94 120.8 . . ?
C96 C95 H95 120.1 . . ?
C96 C95 C125 119.9(9) . . ?
C125 C95 H95 120.1 . . ?
C57 C96 H96 120.1 . . ?
C95 C96 C57 119.7(10) . . ?
C95 C96 H96 120.1 . . ?
C40 C97 H97 120.5 . . ?
C113 C97 C40 119.0(10) . . ?
C113 C97 H97 120.5 . . ?
C44 C98 H98 120.2 . . ?
C44 C98 C123 119.6(8) . . ?
C123 C98 H98 120.2 . . ?
C47 C99 H99 118.9 . . ?
C47 C99 C130 122.1(8) . . ?
C130 C99 H99 118.9 . . ?
C36 C100 C86 121.7(9) . . ?
C36 C100 H100 119.1 . . ?
C86 C100 H100 119.1 . . ?
C126 C101 H101 118.9 . . ?
C128 C101 H101 118.9 . . ?
C128 C101 C126 122.3(9) . . ?
C59 C102 H102 119.2 . . ?
C67 C102 C59 121.6(7) . . ?
C67 C102 H102 119.2 . . ?
C85 C103 H103 118.3 . . ?
C120 C103 C85 123.3(9) . . ?
C120 C103 H103 118.3 . . ?
C24 C104 H104 119.7 . . ?
C24 C104 C134 120.5(10) . . ?
C134 C104 H104 119.7 . . ?
O27 C105 H10A 109.5 . . ?
O27 C105 H10B 109.5 . . ?
O27 C105 H10C 109.5 . . ?
H10A C105 H10B 109.5 . . ?
H10A C105 H10C 109.5 . . ?
H10B C105 H10C 109.5 . . ?
O30 C106 H10D 109.5 . . ?
O30 C106 H10E 109.5 . . ?
O30 C106 H10F 109.5 . . ?
H10D C106 H10E 109.5 . . ?
H10D C106 H10F 109.5 . . ?
H10E C106 H10F 109.5 . . ?
C71 C107 C33 119.3(6) . . ?
C71 C107 C83 119.3(7) . . ?
C83 C107 C33 121.4(6) . . ?
C70 C108 C94 122.2(8) . . ?
C70 C108 H108 118.9 . . ?
C94 C108 H108 118.9 . . ?
C8 C109 H109 120.2 . . ?
C121 C109 C8 119.6(8) . . ?
C121 C109 H109 120.2 . . ?
C16 C110 H110 119.4 . . ?
C112 C110 C16 121.2(9) . . ?
C112 C110 H110 119.4 . . ?
C49 C111 C66 122.2(9) . . ?
C49 C111 C93 116.9(7) . . ?
C66 C111 C93 120.7(7) . . ?
C110 C112 H112 119.7 . . ?
C134 C112 C110 120.7(10) . . ?
C134 C112 H112 119.7 . . ?
C67 C113 H113 120.1 . . ?
C97 C113 C67 119.7(8) . . ?
C97 C113 H113 120.1 . . ?
C55 C114 H114 118.9 . . ?
C120 C114 C55 122.3(9) . . ?
C120 C114 H114 118.9 . . ?
C33 C115 C79 118.1(10) . . ?
C33 C115 H115 120.9 . . ?
C79 C115 H115 120.9 . . ?
C46 C116 H116 120.7 . . ?
C87 C116 C46 118.5(7) . . ?
C87 C116 H116 120.7 . . ?
C60 C117 C93 120.6(11) . . ?
C60 C117 H117 119.7 . . ?
C93 C117 H117 119.7 . . ?
C7 C118 H118 120.0 . . ?
C7 C118 C137 120.0(10) . . ?
C137 C118 H118 120.0 . . ?
C35 C119 H119 119.2 . . ?
C35 C119 C129 121.6(9) . . ?
C129 C119 H119 119.2 . . ?
C103 C120 C114 117.1(9) . . ?
C103 C120 H120 121.5 . . ?
C114 C120 H120 121.5 . . ?
C109 C121 H121 120.2 . . ?
C138 C121 C109 119.6(9) . . ?
C138 C121 H121 120.2 . . ?
C91 C122 H122 120.2 . . ?
C123 C122 C91 119.6(9) . . ?
C123 C122 H122 120.2 . . ?
C98 C123 H123 119.6 . . ?
C122 C123 C98 120.7(9) . . ?
C122 C123 H123 119.6 . . ?
C58 C124 H124 120.6 . . ?
C138 C124 C58 118.7(9) . . ?
C138 C124 H124 120.6 . . ?
C31 C125 C95 118.7(9) . . ?
C31 C125 H125 120.6 . . ?
C95 C125 H125 120.6 . . ?
C101 C126 H126 119.8 . . ?
C101 C126 C133 120.3(10) . . ?
C133 C126 H126 119.8 . . ?
C47 C127 H127 120.4 . . ?
C47 C127 C136 119.2(8) . . ?
C136 C127 H127 120.4 . . ?
C77 C128 C76 121.2(7) . . ?
C77 C128 C101 116.9(7) . . ?
C101 C128 C76 121.8(6) . . ?
C74 C129 C119 119.8(10) . . ?
C74 C129 H129 120.1 . . ?
C119 C129 H129 120.1 . . ?
C99 C130 H130 120.8 . . ?
C99 C130 C135 118.4(9) . . ?
C135 C130 H130 120.8 . . ?
C92 C131 H131 121.2 . . ?
C92 C131 C137 117.6(9) . . ?
C137 C131 H131 121.2 . . ?
O25 C132 H13A 109.5 . . ?
O25 C132 H13B 109.5 . . ?
O25 C132 H13C 109.5 . . ?
H13A C132 H13B 109.5 . . ?
H13A C132 H13C 109.5 . . ?
H13B C132 H13C 109.5 . . ?
C64 C133 C126 117.7(10) . . ?
C64 C133 H133 121.1 . . ?
C126 C133 H133 121.1 . . ?
C104 C134 H134 120.8 . . ?
C112 C134 C104 118.4(10) . . ?
C112 C134 H134 120.8 . . ?
C130 C135 H135 120.1 . . ?
C136 C135 C130 119.8(10) . . ?
C136 C135 H135 120.1 . . ?
C127 C136 H136 119.4 . . ?
C135 C136 C127 121.3(10) . . ?
C135 C136 H136 119.4 . . ?
C118 C137 C131 120.9(9) . . ?
C118 C137 H137 119.5 . . ?
C131 C137 H137 119.5 . . ?
C121 C138 C124 121.2(10) . . ?
C121 C138 H138 119.4 . . ?
C124 C138 H138 119.4 . . ?
H41A O41 H41B 104.5 . . ?

loop_
_geom_bond_atom_site_label_1
_geom_bond_atom_site_label_2
_geom_bond_distance
_geom_bond_site_symmetry_2
_geom_bond_publ_flag
Tb1 O1 2.308(12) . ?
Tb1 O2 2.427(13) 1_556 ?
Tb1 O4 2.415(13) . ?
Tb1 O13 2.358(14) . ?
Tb1 O14 2.361(13) . ?
Tb1 N1 2.575(18) . ?
Tb1 O31 2.364(14) . ?
Tb1 N5 2.565(17) . ?
Tb2 O5 2.262(14) . ?
Tb2 O7 2.364(13) . ?
Tb2 O10 2.359(14) . ?
Tb2 O12 2.324(13) . ?
Tb2 O16 2.366(13) . ?
Tb2 O21 2.581(14) . ?
Tb2 N4 2.553(16) . ?
Tb2 N8 2.567(17) . ?
Tb3 O1 2.682(13) . ?
Tb3 O3 2.340(13) . ?
Tb3 O8 2.359(13) . ?
Tb3 O15 2.693(14) . ?
Tb3 O22 2.407(13) . ?
Tb3 O23 2.264(14) . ?
Tb3 O29 2.356(13) . ?
Tb3 N2 2.608(16) . ?
Tb3 C1 2.928(7) . ?
Tb3 N6 2.551(17) . ?
Tb4 O6 2.444(14) . ?
Tb4 O9 2.410(14) . ?
Tb4 O11 2.358(14) . ?
Tb4 O17 2.384(13) . ?
Tb4 O24 2.377(13) . ?
Tb4 O28 2.307(13) . ?
Tb4 N3 2.563(17) . ?
Tb4 N7 2.583(18) . ?
Cl1 O33 1.427(17) . ?
Cl1 O34 1.412(17) . ?
Cl1 O35 1.41(2) . ?
Cl1 O36 1.43(2) . ?
Cl2 O37 1.38(2) . ?
Cl2 O38 1.50(3) . ?
Cl2 O39 1.37(2) . ?
Cl2 O40 1.36(3) . ?
O1 C1 1.28(2) . ?
O2 Tb1 2.427(13) 1_554 ?
O2 C28 1.26(2) . ?
O3 C62 1.28(2) . ?
O4 H4A 0.8642 . ?
O4 H4B 0.8640 . ?
O5 C19 1.25(2) . ?
O6 C6 1.24(2) . ?
O7 C5 1.271(19) . ?
O8 C23 1.26(2) . ?
O9 C19 1.25(2) . ?
O10 C9 1.262(19) . ?
O11 C9 1.24(2) . ?
O12 C51 1.26(2) . ?
O13 C62 1.25(2) . ?
O14 C23 1.25(2) . ?
O15 C3 1.419(17) . ?
O15 C63 1.43(2) . ?
O16 C28 1.28(2) . ?
O17 H17A 0.8534 . ?
O17 H17B 0.8538 . ?
O18 C48 1.443(19) . ?
O18 C81 1.44(3) . ?
O19 C11 1.453(19) . ?
O19 C75 1.42(3) . ?
O20 C41 1.444(19) . ?
O20 C43 1.37(2) . ?
O21 C17 1.419(19) . ?
O21 C39 1.43(2) . ?
O22 C1 1.26(2) . ?
O23 C52 1.28(2) . ?
O24 C51 1.266(19) . ?
O25 C30 1.42(2) . ?
O25 C132 1.35(3) . ?
O26 C68 1.419(18) . ?
O26 C69 1.45(3) . ?
O27 C13 1.44(2) . ?
O27 C105 1.43(3) . ?
O28 C5 1.27(2) . ?
N1 C12 1.32(2) . ?
N1 C78 1.389(19) . ?
O29 C6 1.28(2) . ?
N2 C29 1.29(2) . ?
N2 C32 1.422(18) . ?
C1 C41 1.5000(3) . ?
N3 C49 1.407(19) . ?
N3 C60 1.33(2) . ?
C2 C26 1.3800(3) . ?
C2 C32 1.3800(3) . ?
C2 C72 1.3800(3) . ?
O30 C4 1.439(19) . ?
O30 C106 1.44(2) . ?
O31 C52 1.27(2) . ?
C3 H3 1.0000 . ?
C3 C6 1.5000(3) . ?
C3 C55 1.5000(3) . ?
C4 H4 1.0000 . ?
C4 C5 1.5000(3) . ?
C4 C8 1.5000(3) . ?
N4 C15 1.378(19) . ?
N4 C40 1.34(2) . ?
N5 C42 1.415(19) . ?
N5 C88 1.35(2) . ?
O32 C76 1.428(19) . ?
O32 C84 1.40(3) . ?
N6 C54 1.35(2) . ?
N6 C82 1.427(18) . ?
C7 H7 0.9500 . ?
C7 C18 1.3800(3) . ?
C7 C118 1.3800(3) . ?
C8 C58 1.3800(3) . ?
C8 C109 1.3800(3) . ?
N7 C71 1.433(19) . ?
N7 C79 1.30(2) . ?
C9 C68 1.5000(3) . ?
C10 C17 1.5000(3) . ?
C10 C31 1.3800(3) . ?
C10 C57 1.3800(3) . ?
C11 H11 1.0000 . ?
C11 C47 1.5000(3) . ?
C11 C52 1.5000(3) . ?
C12 H12 0.9500 . ?
C12 C61 1.3800(3) . ?
C13 H13 1.0000 . ?
C13 C44 1.5000(3) . ?
C13 C51 1.5000(3) . ?
C14 H14 0.9500 . ?
C14 N8 1.36(2) . ?
C14 C80 1.3800(3) . ?
C15 C22 1.3800(3) . ?
C15 C67 1.3800(3) . ?
C16 C24 1.3800(3) . ?
C16 C30 1.5000(3) . ?
C16 C110 1.3800(3) . ?
C17 H17 1.0000 . ?
C17 C28 1.5000(3) . ?
C18 C68 1.5000(3) . ?
C18 C92 1.3800(3) . ?
C19 C76 1.5000(3) . ?
C20 H20 0.9500 . ?
C20 C21 1.3800(3) . ?
C20 C50 1.3800(3) . ?
C21 H21 0.9500 . ?
C21 C25 1.3800(3) . ?
C22 N8 1.402(19) . ?
C22 C56 1.3800(3) . ?
C23 C48 1.5000(3) . ?
C24 H24 0.9500 . ?
C24 C104 1.3800(3) . ?
C25 H25 0.9500 . ?
C25 C27 1.3800(3) . ?
C26 H26 0.9500 . ?
C26 C34 1.3800(3) . ?
C27 C41 1.5000(3) . ?
C27 C45 1.3800(3) . ?
C29 H29 0.9500 . ?
C29 C34 1.3800(3) . ?
C30 H30 1.0000 . ?
C30 C62 1.5000(3) . ?
C31 H31 0.9500 . ?
C31 C125 1.3800(3) . ?
C32 C82 1.3800(3) . ?
C33 H33 0.9500 . ?
C33 C107 1.3800(3) . ?
C33 C115 1.3800(3) . ?
C34 H34 0.9500 . ?
C35 C37 1.3800(3) . ?
C35 C48 1.5000(3) . ?
C35 C119 1.3800(3) . ?
C36 C42 1.3800(3) . ?
C36 C87 1.3800(3) . ?
C36 C100 1.3800(3) . ?
C37 H37 0.9500 . ?
C37 C73 1.3800(3) . ?
C38 H38 0.9500 . ?
C38 C44 1.3800(3) . ?
C38 C91 1.3800(3) . ?
C39 H39A 0.9800 . ?
C39 H39B 0.9800 . ?
C39 H39C 0.9800 . ?
C40 H40 0.9500 . ?
C40 C97 1.3800(3) . ?
C41 H41 1.0000 . ?
C42 C78 1.3800(3) . ?
C43 H43A 0.9800 . ?
C43 H43B 0.9800 . ?
C43 H43C 0.9800 . ?
C44 C98 1.3800(3) . ?
C45 H45 0.9500 . ?
C45 C50 1.3800(3) . ?
C46 C78 1.3800(3) . ?
C46 C89 1.3800(3) . ?
C46 C116 1.3800(3) . ?
C47 C99 1.3800(3) . ?
C47 C127 1.3800(3) . ?
C48 H48 1.0000 . ?
C49 C71 1.3800(3) . ?
C49 C111 1.3800(3) . ?
C50 H50 0.9500 . ?
C53 H53 0.9500 . ?
C53 C56 1.3800(3) . ?
C53 C80 1.3800(3) . ?
C54 H54 0.9500 . ?
C54 C94 1.3800(3) . ?
C55 C65 1.3800(3) . ?
C55 C114 1.3800(3) . ?
C56 C59 1.3800(3) . ?
C57 H57 0.9500 . ?
C57 C96 1.3800(3) . ?
C58 H58 0.9500 . ?
C58 C124 1.3800(3) . ?
C59 H59 0.9500 . ?
C59 C102 1.3800(3) . ?
C60 H60 0.9500 . ?
C60 C117 1.3800(3) . ?
C61 H61 0.9500 . ?
C61 C89 1.3800(3) . ?
C63 H63A 0.9800 . ?
C63 H63B 0.9800 . ?
C63 H63C 0.9800 . ?
C64 H64 0.9500 . ?
C64 C77 1.3800(3) . ?
C64 C133 1.3800(3) . ?
C65 H65 0.9500 . ?
C65 C85 1.3800(3) . ?
C66 H66 0.9500 . ?
C66 C83 1.3800(3) . ?
C66 C111 1.3800(3) . ?
C67 C102 1.3800(3) . ?
C67 C113 1.3800(3) . ?
C68 H68 1.0000 . ?
C69 H69A 0.9800 . ?
C69 H69B 0.9800 . ?
C69 H69C 0.9800 . ?
C70 C82 1.3800(3) . ?
C70 C90 1.3800(3) . ?
C70 C108 1.3800(3) . ?
C71 C107 1.3800(3) . ?
C72 H72 0.9500 . ?
C72 C90 1.3800(3) . ?
C73 H73 0.9500 . ?
C73 C74 1.3800(3) . ?
C74 H74 0.9500 . ?
C74 C129 1.3800(3) . ?
C75 H75A 0.9800 . ?
C75 H75B 0.9800 . ?
C75 H75C 0.9800 . ?
C76 H76 1.0000 . ?
C76 C128 1.5000(3) . ?
C77 H77 0.9500 . ?
C77 C128 1.3800(3) . ?
C79 H79 0.9500 . ?
C79 C115 1.3800(3) . ?
C80 H80 0.9500 . ?
C81 H81A 0.9800 . ?
C81 H81B 0.9800 . ?
C81 H81C 0.9800 . ?
C83 H83 0.9500 . ?
C83 C107 1.3800(3) . ?
C84 H84A 0.9800 . ?
C84 H84B 0.9800 . ?
C84 H84C 0.9800 . ?
C85 H85 0.9500 . ?
C85 C103 1.3800(3) . ?
C86 H86 0.9500 . ?
C86 C88 1.3800(3) . ?
C86 C100 1.3800(3) . ?
C87 H87 0.9500 . ?
C87 C116 1.3800(3) . ?
C88 H88 0.9500 . ?
C89 H89 0.9500 . ?
C90 H90 0.9500 . ?
C91 H91 0.9500 . ?
C91 C122 1.3800(3) . ?
C92 H92 0.9500 . ?
C92 C131 1.3800(3) . ?
C93 H93 0.9500 . ?
C93 C111 1.46(2) . ?
C93 C117 1.3800(3) . ?
C94 H94 0.9500 . ?
C94 C108 1.3800(3) . ?
C95 H95 0.9500 . ?
C95 C96 1.3800(3) . ?
C95 C125 1.3800(3) . ?
C96 H96 0.9500 . ?
C97 H97 0.9500 . ?
C97 C113 1.3800(3) . ?
C98 H98 0.9500 . ?
C98 C123 1.3800(3) . ?
C99 H99 0.9500 . ?
C99 C130 1.3800(3) . ?
C100 H100 0.9500 . ?
C101 H101 0.9500 . ?
C101 C126 1.3800(3) . ?
C101 C128 1.3800(3) . ?
C102 H102 0.9500 . ?
C103 H103 0.9500 . ?
C103 C120 1.3800(3) . ?
C104 H104 0.9500 . ?
C104 C134 1.3800(3) . ?
C105 H10A 0.9800 . ?
C105 H10B 0.9800 . ?
C105 H10C 0.9800 . ?
C106 H10D 0.9800 . ?
C106 H10E 0.9800 . ?
C106 H10F 0.9800 . ?
C108 H108 0.9500 . ?
C109 H109 0.9500 . ?
C109 C121 1.3800(3) . ?
C110 H110 0.9500 . ?
C110 C112 1.3800(3) . ?
C112 H112 0.9500 . ?
C112 C134 1.3800(3) . ?
C113 H113 0.9500 . ?
C114 H114 0.9500 . ?
C114 C120 1.3800(3) . ?
C115 H115 0.9500 . ?
C116 H116 0.9500 . ?
C117 H117 0.9500 . ?
C118 H118 0.9500 . ?
C118 C137 1.3800(3) . ?
C119 H119 0.9500 . ?
C119 C129 1.3800(3) . ?
C120 H120 0.9500 . ?
C121 H121 0.9500 . ?
C121 C138 1.3800(3) . ?
C122 H122 0.9500 . ?
C122 C123 1.3800(3) . ?
C123 H123 0.9500 . ?
C124 H124 0.9500 . ?
C124 C138 1.3800(3) . ?
C125 H125 0.9500 . ?
C126 H126 0.9500 . ?
C126 C133 1.3800(3) . ?
C127 H127 0.9500 . ?
C127 C136 1.3800(3) . ?
C129 H129 0.9500 . ?
C130 H130 0.9500 . ?
C130 C135 1.3800(3) . ?
C131 H131 0.9500 . ?
C131 C137 1.3800(3) . ?
C132 H13A 0.9800 . ?
C132 H13B 0.9800 . ?
C132 H13C 0.9800 . ?
C133 H133 0.9500 . ?
C134 H134 0.9500 . ?
C135 H135 0.9500 . ?
C135 C136 1.3800(3) . ?
C136 H136 0.9500 . ?
C137 H137 0.9500 . ?
C138 H138 0.9500 . ?
O41 H41A 0.8495 . ?
O41 H41B 0.8500 . ?

loop_
_geom_torsion_atom_site_label_1
_geom_torsion_atom_site_label_2
_geom_torsion_atom_site_label_3
_geom_torsion_atom_site_label_4
_geom_torsion
_geom_torsion_site_symmetry_1
_geom_torsion_site_symmetry_2
_geom_torsion_site_symmetry_3
_geom_torsion_site_symmetry_4
_geom_torsion_publ_flag
Tb1 O1 C1 Tb3 173(3) . . . . ?
Tb1 O1 C1 O22 177(2) . . . . ?
Tb1 O1 C1 C41 -9(4) . . . . ?
Tb1 O2 C28 O16 10(3) 1_554 . . . ?
Tb1 O2 C28 C17 -167.2(9) 1_554 . . . ?
Tb1 O13 C62 O3 4(3) . . . . ?
Tb1 O13 C62 C30 -176.6(13) . . . . ?
Tb1 O14 C23 O8 21(3) . . . . ?
Tb1 O14 C23 C48 -160.9(12) . . . . ?
Tb1 N1 C12 C61 178.2(13) . . . . ?
Tb1 N1 C78 C42 -3(2) . . . . ?
Tb1 N1 C78 C46 179.1(10) . . . . ?
Tb1 O31 C52 O23 10(2) . . . . ?
Tb1 O31 C52 C11 -172.0(10) . . . . ?
Tb1 N5 C42 C36 -179.7(10) . . . . ?
Tb1 N5 C42 C78 -0.1(18) . . . . ?
Tb1 N5 C88 C86 -178.2(13) . . . . ?
Tb2 O7 C5 O28 5(2) . . . . ?
Tb2 O7 C5 C4 -172.9(11) . . . . ?
Tb2 O10 C9 O11 -16(3) . . . . ?
Tb2 O10 C9 C68 164.0(9) . . . . ?
Tb2 O12 C51 O24 -16(3) . . . . ?
Tb2 O12 C51 C13 165.8(12) . . . . ?
Tb2 O16 C28 O2 158.8(14) . . . . ?
Tb2 O16 C28 C17 -24(2) . . . . ?
Tb2 O21 C17 C10 115.6(8) . . . . ?
Tb2 O21 C17 C28 -8.9(14) . . . . ?
Tb2 N4 C15 C22 10(2) . . . . ?
Tb2 N4 C15 C67 -171.2(11) . . . . ?
Tb2 N4 C40 C97 173.5(13) . . . . ?
Tb3 O1 C1 O22 3.6(15) . . . . ?
Tb3 O1 C1 C41 178.3(11) . . . . ?
Tb3 O3 C62 O13 -22(3) . . . . ?
Tb3 O3 C62 C30 157.7(11) . . . . ?
Tb3 O8 C23 O14 4(3) . . . . ?
Tb3 O8 C23 C48 -174.8(9) . . . . ?
Tb3 O15 C3 C6 -11.9(14) . . . . ?
Tb3 O15 C3 C55 114.0(8) . . . . ?
Tb3 O22 C1 O1 -4.1(17) . . . . ?
Tb3 O22 C1 C41 -178.7(10) . . . . ?
Tb3 O29 C6 O6 169.5(14) . . . . ?
Tb3 O29 C6 C3 -15(3) . . . . ?
Tb3 N2 C29 C34 -174.0(11) . . . . ?
Tb3 N2 C32 C2 173.4(9) . . . . ?
Tb3 N2 C32 C82 -6.9(17) . . . . ?
Tb3 N6 C54 C94 176.1(12) . . . . ?
Tb3 N6 C82 C32 6.8(19) . . . . ?
Tb3 N6 C82 C70 -174.3(10) . . . . ?
Tb4 O6 C6 O29 3(4) . . . . ?
Tb4 O6 C6 C3 -171.3(10) . . . . ?
Tb4 O9 C19 O5 -1(2) . . . . ?
Tb4 O9 C19 C76 -179.0(10) . . . . ?
Tb4 O11 C9 O10 -10(4) . . . . ?
Tb4 O11 C9 C68 169.7(13) . . . . ?
Tb4 O24 C51 O12 40(3) . . . . ?
Tb4 O24 C51 C13 -141.5(12) . . . . ?
Tb4 N3 C49 C71 -1(2) . . . . ?
Tb4 N3 C49 C111 177.9(14) . . . . ?
Tb4 N3 C60 C117 179.6(14) . . . . ?
Tb4 N7 C71 C49 -5(2) . . . . ?
Tb4 N7 C71 C107 178.7(12) . . . . ?
Tb4 N7 C79 C115 -177.0(15) . . . . ?
O1 C1 C41 O20 -133.9(15) . . . . ?
O1 C1 C41 C27 106.6(16) . . . . ?
O5 C19 C76 O32 44(2) . . . . ?
O5 C19 C76 C128 -79(2) . . . . ?
O8 C23 C48 O18 38.8(19) . . . . ?
O8 C23 C48 C35 -87.7(16) . . . . ?
O9 C19 C76 O32 -138.7(17) . . . . ?
O9 C19 C76 C128 99.2(19) . . . . ?
O10 C9 C68 O26 14(2) . . . . ?
O10 C9 C68 C18 -111.5(15) . . . . ?
O11 C9 C68 O26 -165.7(15) . . . . ?
O11 C9 C68 C18 68.9(18) . . . . ?
O14 C23 C48 O18 -139.8(15) . . . . ?
O14 C23 C48 C35 93.8(17) . . . . ?
O15 C3 C6 O6 -168.8(17) . . . . ?
O15 C3 C6 O29 16(2) . . . . ?
O15 C3 C55 C65 -69.6(13) . . . . ?
O15 C3 C55 C114 106.8(12) . . . . ?
O19 C11 C47 C99 -121.2(14) . . . . ?
O19 C11 C47 C127 57.2(15) . . . . ?
O19 C11 C52 O23 -140.1(17) . . . . ?
O19 C11 C52 O31 42(2) . . . . ?
O21 C17 C28 O2 -163.3(15) . . . . ?
O21 C17 C28 O16 19.2(19) . . . . ?
O22 C1 C41 O20 40.8(17) . . . . ?
O22 C1 C41 C27 -78.7(17) . . . . ?
O25 C30 C62 O3 168.7(14) . . . . ?
O25 C30 C62 O13 -11(2) . . . . ?
O27 C13 C44 C38 -61.3(12) . . . . ?
O27 C13 C44 C98 118.7(13) . . . . ?
O27 C13 C51 O12 -180.0(14) . . . . ?
O27 C13 C51 O24 2(2) . . . . ?
N1 C12 C61 C89 -2(3) . . . . ?
N2 C29 C34 C26 0(2) . . . . ?
N2 C32 C82 N6 0(2) . . . . ?
N2 C32 C82 C70 -178.7(13) . . . . ?
N3 C49 C71 N7 4(2) . . . . ?
N3 C49 C71 C107 -179.8(16) . . . . ?
N3 C49 C111 C66 178.4(18) . . . . ?
N3 C49 C111 C93 3(3) . . . . ?
N3 C60 C117 C93 2(3) . . . . ?
C2 C26 C34 C29 -2.7(19) . . . . ?
C2 C32 C82 N6 179.9(13) . . . . ?
C2 C32 C82 C70 1.0(19) . . . . ?
C2 C72 C90 C70 0.3(19) . . . . ?
O30 C4 C5 O7 -166.4(16) . . . . ?
O30 C4 C5 O28 16(2) . . . . ?
O30 C4 C8 C58 158.5(14) . . . . ?
O30 C4 C8 C109 -27.1(18) . . . . ?
C3 C55 C65 C85 175.4(12) . . . . ?
C3 C55 C114 C120 -175.9(11) . . . . ?
C4 C8 C58 C124 178.5(13) . . . . ?
C4 C8 C109 C121 -176.5(14) . . . . ?
N4 C15 C22 N8 -2(2) . . . . ?
N4 C15 C22 C56 179.4(15) . . . . ?
N4 C15 C67 C102 179.2(15) . . . . ?
N4 C15 C67 C113 -2(2) . . . . ?
N4 C40 C97 C113 -3(3) . . . . ?
N5 C42 C78 N1 2(2) . . . . ?
N5 C42 C78 C46 180.0(14) . . . . ?
C5 C4 C8 C58 -78.3(17) . . . . ?
C5 C4 C8 C109 96.0(16) . . . . ?
C6 C3 C55 C65 53.8(17) . . . . ?
C6 C3 C55 C114 -129.8(13) . . . . ?
O32 C76 C128 C77 -174.9(12) . . . . ?
O32 C76 C128 C101 9.5(17) . . . . ?
N6 C54 C94 C108 0(2) . . . . ?
C7 C18 C68 O26 170.4(12) . . . . ?
C7 C18 C68 C9 -64.9(16) . . . . ?
C7 C18 C92 C131 -2(2) . . . . ?
C7 C118 C137 C131 1(2) . . . . ?
C8 C4 C5 O7 67(2) . . . . ?
C8 C4 C5 O28 -110.6(19) . . . . ?
C8 C58 C124 C138 -3(2) . . . . ?
C8 C109 C121 C138 -1(3) . . . . ?
N7 C71 C107 C33 -3(2) . . . . ?
N7 C71 C107 C83 176.6(16) . . . . ?
N7 C79 C115 C33 0(3) . . . . ?
C10 C17 C28 O2 73.0(19) . . . . ?
C10 C17 C28 O16 -104.5(17) . . . . ?
C10 C31 C125 C95 2(2) . . . . ?
C10 C57 C96 C95 -3(2) . . . . ?
C11 C47 C99 C130 179.1(13) . . . . ?
C11 C47 C127 C136 179.4(12) . . . . ?
C12 N1 C78 C42 173.3(16) . . . . ?
C12 N1 C78 C46 -5(2) . . . . ?
C12 C61 C89 C46 4(2) . . . . ?
C13 C44 C98 C123 -179.9(10) . . . . ?
C15 N4 C40 C97 0(3) . . . . ?
C15 C22 N8 Tb2 -6.6(19) . . . . ?
C15 C22 N8 C14 176.7(16) . . . . ?
C15 C22 C56 C53 -175.5(15) . . . . ?
C15 C22 C56 C59 1(2) . . . . ?
C15 C67 C102 C59 2(2) . . . . ?
C15 C67 C113 C97 0(2) . . . . ?
C16 C24 C104 C134 3.3(18) . . . . ?
C16 C30 C62 O3 38(2) . . . . ?
C16 C30 C62 O13 -142.1(16) . . . . ?
C16 C110 C112 C134 -1.3(18) . . . . ?
C17 C10 C31 C125 174.7(12) . . . . ?
C17 C10 C57 C96 -174.2(12) . . . . ?
C18 C7 C118 C137 1(2) . . . . ?
C18 C92 C131 C137 3(2) . . . . ?
C19 C76 C128 C77 -50.4(17) . . . . ?
C19 C76 C128 C101 134.0(13) . . . . ?
C20 C21 C25 C27 -1.2(16) . . . . ?
C21 C20 C50 C45 -2.0(17) . . . . ?
C21 C25 C27 C41 -174.5(10) . . . . ?
C21 C25 C27 C45 4.1(15) . . . . ?
C22 C15 C67 C102 -2(2) . . . . ?
C22 C15 C67 C113 176.2(14) . . . . ?
C22 C56 C59 C102 -2(2) . . . . ?
N8 C14 C80 C53 0(3) . . . . ?
N8 C22 C56 C53 6(2) . . . . ?
N8 C22 C56 C59 -177.0(15) . . . . ?
C24 C16 C30 O25 -75.3(13) . . . . ?
C24 C16 C30 C62 53.0(18) . . . . ?
C24 C16 C110 C112 0.0(17) . . . . ?
C24 C104 C134 C112 -4.5(18) . . . . ?
C25 C27 C41 O20 114.9(12) . . . . ?
C25 C27 C41 C1 -123.2(13) . . . . ?
C25 C27 C45 C50 -6.0(15) . . . . ?
C26 C2 C32 N2 1.3(19) . . . . ?
C26 C2 C32 C82 -178.4(12) . . . . ?
C26 C2 C72 C90 177.8(12) . . . . ?
C27 C45 C50 C20 5.1(16) . . . . ?
C29 N2 C32 C2 -4(2) . . . . ?
C29 N2 C32 C82 176.2(14) . . . . ?
C30 C16 C24 C104 -179.6(11) . . . . ?
C30 C16 C110 C112 178.6(11) . . . . ?
C31 C10 C17 O21 -65.8(13) . . . . ?
C31 C10 C17 C28 56.1(17) . . . . ?
C31 C10 C57 C96 0.3(18) . . . . ?
C32 N2 C29 C34 3(2) . . . . ?
C32 C2 C26 C34 1.8(19) . . . . ?
C32 C2 C72 C90 -1.6(19) . . . . ?
C35 C37 C73 C74 0.5(18) . . . . ?
C35 C119 C129 C74 0.1(18) . . . . ?
C36 C42 C78 N1 -178.5(14) . . . . ?
C36 C42 C78 C46 0(2) . . . . ?
C36 C87 C116 C46 -1(2) . . . . ?
C37 C35 C48 O18 156.7(11) . . . . ?
C37 C35 C48 C23 -78.2(15) . . . . ?
C37 C35 C119 C129 -0.4(17) . . . . ?
C37 C73 C74 C129 -0.9(18) . . . . ?
C38 C44 C98 C123 0.0(15) . . . . ?
C38 C91 C122 C123 1.2(15) . . . . ?
C39 O21 C17 C10 -80.1(14) . . . . ?
C39 O21 C17 C28 155.4(14) . . . . ?
C40 N4 C15 C22 -175.9(16) . . . . ?
C40 N4 C15 C67 3(3) . . . . ?
C40 C97 C113 C67 3(2) . . . . ?
C41 C27 C45 C50 172.6(10) . . . . ?
C42 N5 C88 C86 -2(3) . . . . ?
C42 C36 C87 C116 3(2) . . . . ?
C42 C36 C100 C86 2(2) . . . . ?
C43 O20 C41 C1 57.8(18) . . . . ?
C43 O20 C41 C27 180.0(14) . . . . ?
C44 C13 C51 O12 54(2) . . . . ?
C44 C13 C51 O24 -124.2(16) . . . . ?
C44 C38 C91 C122 -0.9(16) . . . . ?
C44 C98 C123 C122 0.3(15) . . . . ?
C45 C27 C41 O20 -63.7(11) . . . . ?
C45 C27 C41 C1 58.3(16) . . . . ?
C47 C11 C52 O23 99.1(18) . . . . ?
C47 C11 C52 O31 -78.6(19) . . . . ?
C47 C99 C130 C135 -2(2) . . . . ?
C47 C127 C136 C135 5(2) . . . . ?
C48 C35 C37 C73 177.6(10) . . . . ?
C48 C35 C119 C129 -177.8(10) . . . . ?
C49 N3 C60 C117 -1(3) . . . . ?
C49 C71 C107 C33 -179.3(15) . . . . ?
C49 C71 C107 C83 0(3) . . . . ?
C50 C20 C21 C25 0.0(16) . . . . ?
C51 C13 C44 C38 63.5(17) . . . . ?
C51 C13 C44 C98 -116.5(14) . . . . ?
C52 C11 C47 C99 0.4(19) . . . . ?
C52 C11 C47 C127 178.9(13) . . . . ?
C53 C56 C59 C102 174.7(15) . . . . ?
C54 N6 C82 C32 -174.6(15) . . . . ?
C54 N6 C82 C70 4(2) . . . . ?
C54 C94 C108 C70 1.2(19) . . . . ?
C55 C3 C6 O6 66(2) . . . . ?
C55 C3 C6 O29 -108.7(17) . . . . ?
C55 C65 C85 C103 0(2) . . . . ?
C55 C114 C120 C103 2(2) . . . . ?
C56 C22 N8 Tb2 171.6(11) . . . . ?
C56 C22 N8 C14 -5(2) . . . . ?
C56 C53 C80 C14 2(3) . . . . ?
C56 C59 C102 C67 0(2) . . . . ?
C57 C10 C17 O21 108.5(13) . . . . ?
C57 C10 C17 C28 -129.6(13) . . . . ?
C57 C10 C31 C125 0.1(19) . . . . ?
C58 C8 C109 C121 -2(2) . . . . ?
C58 C124 C138 C121 1(2) . . . . ?
C60 N3 C49 C71 179.2(16) . . . . ?
C60 N3 C49 C111 -2(3) . . . . ?
C63 O15 C3 C6 162.8(16) . . . . ?
C63 O15 C3 C55 -71.3(16) . . . . ?
C64 C77 C128 C76 -177.8(12) . . . . ?
C64 C77 C128 C101 -2.0(19) . . . . ?
C65 C55 C114 C120 0.5(18) . . . . ?
C65 C85 C103 C120 3(2) . . . . ?
C66 C83 C107 C33 179.0(16) . . . . ?
C66 C83 C107 C71 -1(2) . . . . ?
C67 C15 C22 N8 179.1(15) . . . . ?
C67 C15 C22 C56 1(2) . . . . ?
C68 C18 C92 C131 -179.3(12) . . . . ?
C69 O26 C68 C9 152.8(15) . . . . ?
C69 O26 C68 C18 -82.7(16) . . . . ?
C71 N7 C79 C115 -1(3) . . . . ?
C71 C49 C111 C66 -3(3) . . . . ?
C71 C49 C111 C93 -177.9(17) . . . . ?
C72 C2 C26 C34 -177.6(13) . . . . ?
C72 C2 C32 N2 -179.3(13) . . . . ?
C72 C2 C32 C82 1.0(18) . . . . ?
C73 C74 C129 C119 0.5(18) . . . . ?
C75 O19 C11 C47 178.7(14) . . . . ?
C75 O19 C11 C52 55.8(19) . . . . ?
C77 C64 C133 C126 -3.4(19) . . . . ?
C78 N1 C12 C61 2(3) . . . . ?
C78 C46 C89 C61 -6.4(18) . . . . ?
C78 C46 C116 C87 -1.9(19) . . . . ?
C79 N7 C71 C49 179.0(17) . . . . ?
C79 N7 C71 C107 3(3) . . . . ?
C80 C14 N8 Tb2 -174.4(14) . . . . ?
C80 C14 N8 C22 2(3) . . . . ?
C80 C53 C56 C22 -5(3) . . . . ?
C80 C53 C56 C59 178.8(17) . . . . ?
C81 O18 C48 C23 166.1(16) . . . . ?
C81 O18 C48 C35 -68.1(18) . . . . ?
C82 N6 C54 C94 -2(3) . . . . ?
C82 C70 C90 C72 1.7(18) . . . . ?
C82 C70 C108 C94 0.6(17) . . . . ?
C83 C66 C111 C49 2(3) . . . . ?
C83 C66 C111 C93 177.5(17) . . . . ?
C84 O32 C76 C19 67.6(18) . . . . ?
C84 O32 C76 C128 -169.2(14) . . . . ?
C85 C103 C120 C114 -3(2) . . . . ?
C87 C36 C42 N5 177.3(14) . . . . ?
C87 C36 C42 C78 -2(2) . . . . ?
C87 C36 C100 C86 -179.4(16) . . . . ?
C88 N5 C42 C36 4(2) . . . . ?
C88 N5 C42 C78 -176.6(15) . . . . ?
C88 C86 C100 C36 0(3) . . . . ?
C89 C46 C78 N1 7(2) . . . . ?
C89 C46 C78 C42 -171.3(12) . . . . ?
C89 C46 C116 C87 171.7(12) . . . . ?
C90 C70 C82 N6 178.8(13) . . . . ?
C90 C70 C82 C32 -2.3(19) . . . . ?
C90 C70 C108 C94 178.4(11) . . . . ?
C91 C38 C44 C13 -179.7(10) . . . . ?
C91 C38 C44 C98 0.3(15) . . . . ?
C91 C122 C123 C98 -0.9(16) . . . . ?
C92 C18 C68 O26 -12.0(16) . . . . ?
C92 C18 C68 C9 112.8(14) . . . . ?
C92 C131 C137 C118 -2(2) . . . . ?
C96 C95 C125 C31 -4.7(18) . . . . ?
C99 C47 C127 C136 -2(2) . . . . ?
C99 C130 C135 C136 4(2) . . . . ?
C100 C36 C42 N5 -4(2) . . . . ?
C100 C36 C42 C78 176.7(13) . . . . ?
C100 C36 C87 C116 -176.0(14) . . . . ?
C100 C86 C88 N5 0(3) . . . . ?
C101 C126 C133 C64 4.2(19) . . . . ?
C102 C67 C113 C97 177.9(14) . . . . ?
C105 O27 C13 C44 -67.6(18) . . . . ?
C105 O27 C13 C51 166.1(16) . . . . ?
C106 O30 C4 C5 154.1(16) . . . . ?
C106 O30 C4 C8 -81.7(18) . . . . ?
C107 C33 C115 C79 0(3) . . . . ?
C108 C70 C82 N6 -3(2) . . . . ?
C108 C70 C82 C32 175.5(12) . . . . ?
C108 C70 C90 C72 -176.0(12) . . . . ?
C109 C8 C58 C124 4(2) . . . . ?
C109 C121 C138 C124 1(3) . . . . ?
C110 C16 C24 C104 -1.1(17) . . . . ?
C110 C16 C30 O25 106.2(15) . . . . ?
C110 C16 C30 C62 -125.5(14) . . . . ?
C110 C112 C134 C104 3.5(18) . . . . ?
C111 C49 C71 N7 -175.1(16) . . . . ?
C111 C49 C71 C107 1(2) . . . . ?
C111 C66 C83 C107 -1(3) . . . . ?
C111 C93 C117 C60 0(3) . . . . ?
C113 C67 C102 C59 -176.8(14) . . . . ?
C114 C55 C65 C85 -1(2) . . . . ?
C115 C33 C107 C71 2(2) . . . . ?
C115 C33 C107 C83 -177.6(16) . . . . ?
C116 C46 C78 N1 -179.4(14) . . . . ?
C116 C46 C78 C42 3(2) . . . . ?
C116 C46 C89 C61 179.8(12) . . . . ?
C117 C93 C111 C49 -2(3) . . . . ?
C117 C93 C111 C66 -177.4(19) . . . . ?
C118 C7 C18 C68 177.6(12) . . . . ?
C118 C7 C18 C92 0(2) . . . . ?
C119 C35 C37 C73 0.1(16) . . . . ?
C119 C35 C48 O18 -25.9(15) . . . . ?
C119 C35 C48 C23 99.2(14) . . . . ?
C125 C95 C96 C57 5(2) . . . . ?
C126 C101 C128 C76 178.6(12) . . . . ?
C126 C101 C128 C77 2.8(19) . . . . ?
C127 C47 C99 C130 1(2) . . . . ?
C128 C101 C126 C133 -4(2) . . . . ?
C130 C135 C136 C127 -6(2) . . . . ?
C132 O25 C30 C16 -65(2) . . . . ?
C132 O25 C30 C62 164.6(18) . . . . ?
C133 C64 C77 C128 2(2) . . . . ?
